data_4517252
loop_
_publ_author_name
'Alice Heskia'
'Thierry Maris'
'James D. Wuest'

_publ_contact_author_email thierry.maris@umontreal.ca
_publ_contact_author_id_orcid 0000-0001-9731-4046
_publ_contact_author_name 'Thierry Maris'
_publ_contact_author_phone '514 340 4177 2579'
_publ_section_title
;
 Putting Fullerenes in Their Place: Cocrystallizing C60 and C70 with
 Phosphangulene Chalcogenides
;
_journal_name_full 'Crystal growth and Design'
_journal_page_first 5418
_journal_paper_doi 10.1021/acs.cgd.9b00954
_journal_volume 19
_journal_year 2019
_chemical_formula_moiety 'C60, 3(C18 H9 O4 P), 3(C8 H10)'
_chemical_formula_sum 'C138 H57 O12 P3'
_chemical_formula_weight 1999.74
_chemical_name_systematic
;
tris(12cH-4,8,12-trioxa-12c-phosphadibenzo[cd,mn]pyren-12c-one) 
C60 fullerene 1,2-xylene solvate
;
_space_group_crystal_system monoclinic
_space_group_IT_number 14
_space_group_name_Hall '-P 2ybc'
_space_group_name_H-M_alt 'P 1 21/c 1'
_atom_sites_solution_hydrogens geom
_atom_sites_solution_primary dual
_audit_creation_date 2016-10-20
_audit_creation_method
;
Olex2 1.2
(compiled 2016.09.09 svn.r3337 for OlexSys, GUI svn.r5227)
;
_cell_angle_alpha 90
_cell_angle_beta 119.1907(19)
_cell_angle_gamma 90
_cell_formula_units_Z 4
_cell_length_a 27.1567(14)
_cell_length_b 13.6785(7)
_cell_length_c 27.0976(13)
_cell_measurement_reflns_used 4493
_cell_measurement_temperature 100
_cell_measurement_theta_max 60.678
_cell_measurement_theta_min 2.801
_cell_volume 8787.4(8)
_computing_cell_refinement
;
SAINT (2013) V8.37A; Integration Software for Single Crystal Data.
Bruker AXS Inc., Madison, WI 53719-1173.
;
_computing_data_collection
;
APEX 2 (2013) Bruker AXS Inc., Madison, WI 53719-1173.
;
_computing_data_reduction
;
SAINT (2013) V8.37A; Integration Software for Single Crystal Data.
Bruker AXS Inc., Madison, WI 53719-1173.
;
_computing_molecular_graphics 'Olex2 (Dolomanov et al., 2009)'
_computing_publication_material 'Olex2 (Dolomanov et al., 2009)'
_computing_structure_refinement 'XL (Sheldrick, 2008)'
_diffrn_ambient_temperature 100
_diffrn_detector 'CMOS Area detector'
_diffrn_detector_area_resol_mean 10.24
_diffrn_detector_type 'Bruker Photon 100 CMOS Detector'
_diffrn_measured_fraction_theta_full 0.994
_diffrn_measured_fraction_theta_max 0.990
_diffrn_measurement_device 'k-geometry diffractometer'
_diffrn_measurement_device_type 'Bruker Venture Metaljet'
_diffrn_measurement_method '\w and \f scans'
_diffrn_radiation_collimation 'Focusing mirrors'
_diffrn_radiation_monochromator 'Helios MX Mirror Optics'
_diffrn_radiation_probe x-ray
_diffrn_radiation_type GaK\a
_diffrn_radiation_wavelength 1.34139
_diffrn_reflns_av_R_equivalents 0.1068
_diffrn_reflns_av_unetI/netI 0.0614
_diffrn_reflns_Laue_measured_fraction_full 0.994
_diffrn_reflns_Laue_measured_fraction_max 0.990
_diffrn_reflns_limit_h_max 35
_diffrn_reflns_limit_h_min 0
_diffrn_reflns_limit_k_max 0
_diffrn_reflns_limit_k_min -17
_diffrn_reflns_limit_l_max 30
_diffrn_reflns_limit_l_min -35
_diffrn_reflns_number 39117
_diffrn_reflns_point_group_measured_fraction_full 0.994
_diffrn_reflns_point_group_measured_fraction_max 0.990
_diffrn_reflns_theta_full 53.594
_diffrn_reflns_theta_max 60.794
_diffrn_reflns_theta_min 1.621
_diffrn_source 'Metal Jet'
_diffrn_source_target Ga
_diffrn_source_type 'Gallium Liquid Metal Jet Source'
_exptl_absorpt_coefficient_mu 0.815
_exptl_absorpt_process_details
;
 TWINABS-2012/1 (Bruker,2012) was used for absorption correction.
 
For component 1:
 wR2(int) was 0.1318 before and 0.0870 after correction.
 The Ratio of minimum to maximum transmission not present.
 The \l/2 correction factor is Not present
 
For component 2:
 wR2(int) was 0.1445 before and 0.0772 after correction.
 The Ratio of minimum to maximum transmission is 0.67.
 The \l/2 correction factor is Not present

Final HKLF 4 output contains 178590 reflections, Rint = 0.1068
 (103128 with I > 3sig(I), Rint = 0.0920)
;
_exptl_crystal_colour 'metallic dark brown'
_exptl_crystal_colour_lustre metallic
_exptl_crystal_colour_modifier dark
_exptl_crystal_colour_primary brown
_exptl_crystal_density_diffrn 1.512
_exptl_crystal_description Platelet
_exptl_crystal_F_000 4104
_exptl_crystal_size_max 0.25
_exptl_crystal_size_mid 0.2
_exptl_crystal_size_min 0.06
_refine_diff_density_max 1.968
_refine_diff_density_min -0.669
_refine_diff_density_rms 0.127
_refine_ls_extinction_coef 0.00082(17)
_refine_ls_extinction_expression Fc^*^=kFc[1+0.001xFc^2^\l^3^/sin(2\q)]^-1/4^
_refine_ls_extinction_method 'SHELXL-2014/7 (Sheldrick 2014'
_refine_ls_goodness_of_fit_ref 1.069
_refine_ls_hydrogen_treatment constr
_refine_ls_matrix_type full
_refine_ls_number_parameters 1378
_refine_ls_number_reflns 39117
_refine_ls_number_restraints 8
_refine_ls_restrained_S_all 1.069
_refine_ls_R_factor_all 0.1291
_refine_ls_R_factor_gt 0.1029
_refine_ls_shift/su_max 0.003
_refine_ls_shift/su_mean 0.002
_refine_ls_structure_factor_coef Fsqd
_refine_ls_weighting_details 'w=1/[\s^2^(Fo^2^)+(0.1882P)^2^+11.8920P] where P=(Fo^2^+2Fc^2^)/3'
_refine_ls_weighting_scheme calc
_refine_ls_wR_factor_gt 0.2865
_refine_ls_wR_factor_ref 0.3189
_reflns_Friedel_coverage 0.000
_reflns_Friedel_fraction_full .
_reflns_Friedel_fraction_max .
_reflns_number_gt 30259
_reflns_number_total 39117
_reflns_threshold_expression 'I > 2\s(I)'
_cod_data_source_file jw18722_phango_c60_oxylene.cif
_cod_data_source_block jw18722
_cod_database_code 4517252

loop_
_space_group_symop_id
_space_group_symop_operation_xyz
1 'x, y, z'
2 '-x, y+1/2, -z+1/2'
3 '-x, -y, -z'
4 'x, -y-1/2, z-1/2'

loop_
_atom_site_label
_atom_site_type_symbol
_atom_site_fract_x
_atom_site_fract_y
_atom_site_fract_z
_atom_site_U_iso_or_equiv
_atom_site_adp_type
_atom_site_occupancy
_atom_site_site_symmetry_order
_atom_site_calc_flag
_atom_site_refinement_flags_posn
_atom_site_refinement_flags_adp
_atom_site_refinement_flags_occupancy
_atom_site_disorder_assembly
_atom_site_disorder_group
P1C P 0.99279(5) 0.66182(9) 0.79407(4) 0.0268(3) Uani 1 1 d . . . . .
O1C O 1.05433(15) 0.6560(3) 0.83344(14) 0.0383(8) Uani 1 1 d . . . . .
C1C C 0.95863(19) 0.5646(4) 0.74787(17) 0.0263(9) Uani 1 1 d . . . . .
O2C O 0.93020(16) 0.4998(3) 0.81359(13) 0.0341(8) Uani 1 1 d . . . . .
C2C C 0.9335(2) 0.4918(4) 0.76411(17) 0.0271(9) Uani 1 1 d . . . . .
O3C O 0.94506(15) 0.8509(3) 0.80732(13) 0.0324(7) Uani 1 1 d . . . . .
C3C C 0.9101(2) 0.4113(4) 0.72923(19) 0.0321(10) Uani 1 1 d . . . . .
H3C H 0.8949 0.3586 0.7403 0.039 Uiso 1 1 calc R . . . .
O4C O 0.96845(15) 0.6487(3) 0.67447(13) 0.0300(7) Uani 1 1 d . . . . .
C4C C 0.9095(2) 0.4097(4) 0.67746(19) 0.0331(10) Uani 1 1 d . . . . .
H4C H 0.8955 0.3531 0.6544 0.040 Uiso 1 1 calc R . . . .
C5C C 0.9286(2) 0.4875(4) 0.65819(18) 0.0298(9) Uani 1 1 d . . . . .
H5C H 0.9256 0.4861 0.6218 0.036 Uiso 1 1 calc R . . . .
C6C C 0.95196(19) 0.5671(4) 0.69383(18) 0.0261(9) Uani 1 1 d . . . . .
C7C C 0.9466(2) 0.6749(4) 0.82143(16) 0.0280(9) Uani 1 1 d . . . . .
C8C C 0.9216(2) 0.5924(4) 0.82988(17) 0.0301(10) Uani 1 1 d . . . . .
C9C C 0.8861(2) 0.6021(4) 0.85311(18) 0.0356(11) Uani 1 1 d . . . . .
H9C H 0.8703 0.5464 0.8612 0.043 Uiso 1 1 calc R . . . .
C10C C 0.8745(2) 0.6960(5) 0.86412(19) 0.0392(12) Uani 1 1 d . . . . .
H10C H 0.8522 0.7034 0.8821 0.047 Uiso 1 1 calc R . . . .
C11C C 0.8940(2) 0.7798(4) 0.85004(18) 0.0336(11) Uani 1 1 d . . . . .
H11C H 0.8837 0.8430 0.8565 0.040 Uiso 1 1 calc R . . . .
C12C C 0.92893(19) 0.7687(4) 0.82639(17) 0.0292(9) Uani 1 1 d . . . . .
C13C C 0.96759(18) 0.7568(4) 0.74468(18) 0.0265(9) Uani 1 1 d . . . . .
C14C C 0.9485(2) 0.8431(4) 0.75781(18) 0.0293(9) Uani 1 1 d . . . . .
C15C C 0.9321(2) 0.9200(4) 0.7200(2) 0.0323(10) Uani 1 1 d . . . . .
H15C H 0.9211 0.9806 0.7287 0.039 Uiso 1 1 calc R . . . .
C16C C 0.9320(2) 0.9075(4) 0.6692(2) 0.0334(10) Uani 1 1 d . . . . .
H16C H 0.9231 0.9617 0.6444 0.040 Uiso 1 1 calc R . . . .
C17C C 0.9447(2) 0.8179(4) 0.65319(19) 0.0304(10) Uani 1 1 d . . . . .
H17C H 0.9425 0.8098 0.6173 0.036 Uiso 1 1 calc R . . . .
C18C C 0.96027(19) 0.7425(4) 0.69078(19) 0.0284(9) Uani 1 1 d . . . . .
P1B P 0.52383(5) 0.77352(8) 0.25179(4) 0.0255(3) Uani 1 1 d . . . . .
O1B O 0.49214(18) 0.7797(3) 0.18922(13) 0.0380(9) Uani 1 1 d . . . . .
C1B C 0.5973(2) 0.7643(3) 0.28650(17) 0.0265(9) Uani 1 1 d . . . . .
O2B O 0.59007(15) 0.5882(2) 0.29125(13) 0.0309(7) Uani 1 1 d . . . . .
C2B C 0.6227(2) 0.6724(3) 0.30182(18) 0.0287(9) Uani 1 1 d . . . . .
O3B O 0.60469(14) 0.9397(2) 0.30278(13) 0.0271(6) Uani 1 1 d . . . . .
C3B C 0.6808(2) 0.6643(4) 0.32959(19) 0.0325(10) Uani 1 1 d . . . . .
H3B H 0.6986 0.6020 0.3385 0.039 Uiso 1 1 calc R . . . .
O4B O 0.44453(14) 0.7792(3) 0.29922(13) 0.0298(7) Uani 1 1 d . . . . .
C4B C 0.7125(2) 0.7497(4) 0.3441(2) 0.0342(10) Uani 1 1 d . . . . .
H4B H 0.7524 0.7448 0.3609 0.041 Uiso 1 1 calc R . . . .
C5B C 0.6883(2) 0.8427(4) 0.33502(19) 0.0308(10) Uani 1 1 d . . . . .
H5B H 0.7110 0.8998 0.3473 0.037 Uiso 1 1 calc R . . . .
C6B C 0.6302(2) 0.8488(3) 0.30761(17) 0.0265(9) Uani 1 1 d . . . . .
C7B C 0.5095(2) 0.6761(3) 0.28481(16) 0.0267(9) Uani 1 1 d . . . . .
C8B C 0.46956(19) 0.6883(4) 0.30267(17) 0.0267(9) Uani 1 1 d . . . . .
C9B C 0.4560(2) 0.6097(4) 0.32587(18) 0.0323(10) Uani 1 1 d . . . . .
H9B H 0.4275 0.6152 0.3364 0.039 Uiso 1 1 calc R . . . .
C10B C 0.4852(2) 0.5221(4) 0.33338(17) 0.0313(10) Uani 1 1 d . . . . .
H10B H 0.4743 0.4664 0.3467 0.038 Uiso 1 1 calc R . . . .
C11B C 0.5300(2) 0.5133(3) 0.32208(17) 0.0301(10) Uani 1 1 d . . . . .
H11B H 0.5510 0.4543 0.3301 0.036 Uiso 1 1 calc R . . . .
C12B C 0.5429(2) 0.5922(3) 0.29897(16) 0.0274(9) Uani 1 1 d . . . . .
C13B C 0.51812(19) 0.8695(3) 0.29163(16) 0.0245(8) Uani 1 1 d . . . . .
C14B C 0.55742(19) 0.9442(3) 0.31066(17) 0.0246(8) Uani 1 1 d . . . . .
C15B C 0.5509(2) 1.0233(3) 0.33865(16) 0.0260(9) Uani 1 1 d . . . . .
H15B H 0.5764 1.0768 0.3501 0.031 Uiso 1 1 calc R . . . .
C16B C 0.5060(2) 1.0224(4) 0.34955(18) 0.0292(9) Uani 1 1 d . . . . .
H16B H 0.4997 1.0785 0.3664 0.035 Uiso 1 1 calc R . . . .
C17B C 0.4695(2) 0.9424(4) 0.33671(18) 0.0288(9) Uani 1 1 d . . . . .
H17B H 0.4406 0.9420 0.3469 0.035 Uiso 1 1 calc R . . . .
C18B C 0.47696(18) 0.8638(3) 0.30869(16) 0.0246(8) Uani 1 1 d . . . . .
P1A P 0.82667(5) 0.51047(9) 0.40209(5) 0.0267(3) Uani 1 1 d . . . . .
O1A O 0.82335(16) 0.6176(3) 0.40614(15) 0.0365(8) Uani 1 1 d . . . . .
C1A C 0.8539(2) 0.4621(4) 0.36054(19) 0.0284(9) Uani 1 1 d . . . . .
O2A O 0.75867(15) 0.4437(3) 0.28145(13) 0.0321(7) Uani 1 1 d . . . . .
C2A C 0.8172(2) 0.4378(3) 0.30453(18) 0.0291(9) Uani 1 1 d . . . . .
O3A O 0.94539(15) 0.4461(3) 0.44468(14) 0.0343(7) Uani 1 1 d . . . . .
C3A C 0.8391(2) 0.4045(4) 0.2707(2) 0.0342(10) Uani 1 1 d . . . . .
H3A H 0.8151 0.3920 0.2316 0.041 Uiso 1 1 calc R . . . .
O4A O 0.78104(14) 0.4058(3) 0.46820(13) 0.0309(7) Uani 1 1 d . . . . .
C4A C 0.8969(2) 0.3902(4) 0.2954(2) 0.0368(11) Uani 1 1 d . . . . .
H4A H 0.9121 0.3696 0.2721 0.044 Uiso 1 1 calc R . . . .
C5A C 0.9338(2) 0.4046(4) 0.3532(2) 0.0357(11) Uani 1 1 d . . . . .
H5A H 0.9730 0.3919 0.3693 0.043 Uiso 1 1 calc R . . . .
C6A C 0.9110(2) 0.4380(4) 0.3858(2) 0.0310(10) Uani 1 1 d . . . . .
C7A C 0.8665(2) 0.4416(4) 0.46349(18) 0.0281(9) Uani 1 1 d . . . . .
C8A C 0.9221(2) 0.4177(4) 0.47890(19) 0.0316(10) Uani 1 1 d . . . . .
C9A C 0.9541(2) 0.3622(4) 0.52658(19) 0.0346(11) Uani 1 1 d . . . . .
H9A H 0.9929 0.3500 0.5395 0.042 Uiso 1 1 calc R . . . .
C10A C 0.9269(2) 0.3243(4) 0.55531(18) 0.0382(12) Uani 1 1 d . . . . .
H10A H 0.9484 0.2874 0.5888 0.046 Uiso 1 1 calc R . . . .
C11A C 0.8702(2) 0.3386(4) 0.53664(18) 0.0348(11) Uani 1 1 d . . . . .
H11A H 0.8528 0.3090 0.5559 0.042 Uiso 1 1 calc R . . . .
C12A C 0.8389(2) 0.3967(4) 0.48934(18) 0.0297(9) Uani 1 1 d . . . . .
C13A C 0.76445(19) 0.4428(3) 0.37380(18) 0.0259(8) Uani 1 1 d . . . . .
C14A C 0.7456(2) 0.4063(4) 0.40960(18) 0.0267(9) Uani 1 1 d . . . . .
C15A C 0.6918(2) 0.3685(4) 0.3871(2) 0.0297(9) Uani 1 1 d . . . . .
H15A H 0.6771 0.3484 0.4109 0.036 Uiso 1 1 calc R . . . .
C16A C 0.6595(2) 0.3607(4) 0.3280(2) 0.0332(10) Uani 1 1 d . . . . .
H16A H 0.6215 0.3388 0.3118 0.040 Uiso 1 1 calc R . . . .
C17A C 0.6815(2) 0.3843(4) 0.29227(19) 0.0310(10) Uani 1 1 d . . . . .
H17A H 0.6601 0.3735 0.2527 0.037 Uiso 1 1 calc R . . . .
C18A C 0.7347(2) 0.4231(3) 0.31569(18) 0.0271(9) Uani 1 1 d . . . . .
C1E C 0.7438(2) 0.3627(4) 0.81913(19) 0.0301(9) Uani 1 1 d . . . . .
C2E C 0.7528(2) 0.3557(4) 0.8745(2) 0.0332(10) Uani 1 1 d . . . . .
C3E C 0.8055(2) 0.3249(4) 0.9170(2) 0.0386(11) Uani 1 1 d . . . . .
H3E H 0.8120 0.3191 0.9546 0.046 Uiso 1 1 calc R . . . .
C4E C 0.8491(2) 0.3026(4) 0.9053(2) 0.0403(12) Uani 1 1 d . . . . .
H4E H 0.8845 0.2806 0.9347 0.048 Uiso 1 1 calc R . . . .
C5E C 0.8406(2) 0.3124(4) 0.8517(2) 0.0402(12) Uani 1 1 d . . . . .
H5E H 0.8704 0.2987 0.8438 0.048 Uiso 1 1 calc R . . . .
C6E C 0.7884(2) 0.3423(4) 0.8086(2) 0.0374(11) Uani 1 1 d . . . . .
H6E H 0.7828 0.3491 0.7713 0.045 Uiso 1 1 calc R . . . .
C7E C 0.6869(2) 0.3902(4) 0.7715(2) 0.0382(11) Uani 1 1 d . . . . .
H7EA H 0.6749 0.4523 0.7803 0.057 Uiso 1 1 calc GR . . . .
H7EB H 0.6595 0.3391 0.7665 0.057 Uiso 1 1 calc GR . . . .
H7EC H 0.6890 0.3971 0.7366 0.057 Uiso 1 1 calc GR . . . .
C8E C 0.7075(3) 0.3817(5) 0.8891(2) 0.0438(12) Uani 1 1 d . . . . .
H8EA H 0.6738 0.3423 0.8661 0.066 Uiso 1 1 calc GR . . . .
H8EB H 0.6981 0.4512 0.8814 0.066 Uiso 1 1 calc GR . . . .
H8EC H 0.7211 0.3685 0.9292 0.066 Uiso 1 1 calc GR . . . .
C1D C 0.8914(2) 0.8833(5) 0.50294(19) 0.0384(12) Uani 1 1 d . . . . .
C2D C 0.9419(2) 0.9372(4) 0.53030(18) 0.0344(11) Uani 1 1 d . . . . .
C3D C 0.9931(2) 0.8855(4) 0.5527(2) 0.0366(11) Uani 1 1 d . . . . .
H3D H 1.0276 0.9208 0.5712 0.044 Uiso 1 1 calc R . . . .
C4D C 0.9950(3) 0.7856(5) 0.5486(2) 0.0415(12) Uani 1 1 d . . . . .
H4D H 1.0302 0.7527 0.5639 0.050 Uiso 1 1 calc R . . . .
C5D C 0.9445(3) 0.7328(5) 0.5217(2) 0.0398(12) Uani 1 1 d . . . . .
H5D H 0.9450 0.6637 0.5186 0.048 Uiso 1 1 calc R . . . .
C6D C 0.8939(2) 0.7824(5) 0.49965(19) 0.0415(13) Uani 1 1 d . . . . .
H6D H 0.8596 0.7463 0.4817 0.050 Uiso 1 1 calc R . . . .
C7D C 0.8362(3) 0.9368(6) 0.4779(3) 0.0601(19) Uani 1 1 d . . . . .
H7DA H 0.8318 0.9675 0.5082 0.090 Uiso 1 1 calc GR . . . .
H7DB H 0.8052 0.8905 0.4573 0.090 Uiso 1 1 calc GR . . . .
H7DC H 0.8354 0.9872 0.4518 0.090 Uiso 1 1 calc GR . . . .
C8D C 0.9422(3) 1.0457(5) 0.5363(2) 0.0460(13) Uani 1 1 d . . . . .
H8DA H 0.9199 1.0755 0.4989 0.069 Uiso 1 1 calc GR . . . .
H8DB H 0.9810 1.0698 0.5536 0.069 Uiso 1 1 calc GR . . . .
H8DC H 0.9257 1.0631 0.5603 0.069 Uiso 1 1 calc GR . . . .
C1F C 0.2914(5) 0.7800(8) 0.4201(4) 0.036(2) Uiso 0.5 1 d . U P A 1
C2F C 0.2708(3) 0.7701(6) 0.3634(3) 0.0203(14) Uiso 0.5 1 d . U P A 1
H2F H 0.2316 0.7599 0.3390 0.024 Uiso 1 1 calc R . . A 1
C3F C 0.3076(5) 0.7749(9) 0.3413(5) 0.039(2) Uiso 0.5 1 d . U P A 1
H3F H 0.2908 0.7688 0.3014 0.047 Uiso 1 1 calc R . . A 1
C4F C 0.3542(7) 0.7850(11) 0.3647(7) 0.054(3) Uiso 0.5 1 d . U P A 1
H4F H 0.3760 0.7860 0.3459 0.065 Uiso 1 1 calc R . . A 1
C5F C 0.3844(7) 0.7986(12) 0.4369(6) 0.058(3) Uiso 0.5 1 d . U P A 1
H5F H 0.4236 0.8087 0.4609 0.070 Uiso 1 1 calc R . . A 1
C6F C 0.3442(3) 0.7931(6) 0.4577(3) 0.0155(13) Uiso 0.5 1 d . U P A 1
C7F C 0.2470(4) 0.7852(8) 0.4398(4) 0.0311(18) Uiso 0.5 1 d . U P A 1
H7FA H 0.2454 0.8519 0.4522 0.047 Uiso 1 1 calc GR . . A 1
H7FB H 0.2573 0.7397 0.4713 0.047 Uiso 1 1 calc GR . . A 1
H7FC H 0.2099 0.7673 0.4084 0.047 Uiso 1 1 calc GR . . A 1
C8F C 0.3683(9) 0.8047(15) 0.5203(7) 0.073(4) Uiso 0.5 1 d . U P A 1
H8FA H 0.3420 0.8425 0.5279 0.110 Uiso 1 1 calc GR . . A 1
H8FB H 0.4045 0.8391 0.5361 0.110 Uiso 1 1 calc GR . . A 1
H8FC H 0.3740 0.7401 0.5379 0.110 Uiso 1 1 calc GR . . A 1
C1G C 0.4148(9) 0.7036(16) 0.5736(8) 0.072(4) Uiso 0.5 1 d . . P B 2
C2G C 0.4103(5) 0.8128(10) 0.5603(5) 0.044(2) Uiso 0.5 1 d . . P B 2
C3G C 0.1661(6) 0.8551(11) 0.3599(6) 0.054(3) Uiso 0.5 1 d . . P C 2
C4G C 0.2959(8) 0.7958(14) 0.4765(7) 0.070(4) Uiso 0.5 1 d . . P D 2
C5G C 0.1864(7) 0.7583(12) 0.3896(6) 0.057(3) Uiso 0.5 1 d . . P C 2
C6G C 0.4009(7) 0.7937(12) 0.5055(6) 0.055(3) Uiso 0.5 1 d . . P B 2
C7G C 0.4027(9) 0.7342(16) 0.5915(8) 0.073(4) Uiso 0.5 1 d . . P B 2
C8G C 0.3717(6) 0.7795(9) 0.3870(6) 0.039(2) Uiso 0.5 1 d . . P E 2
C1H C 0.5923(4) 0.8740(7) 0.6089(4) 0.067(2) Uani 1 1 d . . . . .
C2H C 0.6425(4) 0.8575(7) 0.6660(3) 0.070(2) Uani 1 1 d . . . . .
C3H C 0.6514(4) 0.7673(7) 0.6909(3) 0.065(2) Uani 1 1 d . . . . .
C4H C 0.6125(3) 0.6877(7) 0.6622(3) 0.061(2) Uani 1 1 d . . . . .
C5H C 0.5651(3) 0.7023(7) 0.6094(3) 0.061(2) Uani 1 1 d . . . . .
C6H C 0.5558(3) 0.7995(8) 0.5823(4) 0.069(2) Uani 1 1 d . . . . .
C7H C 0.5337(3) 0.7839(7) 0.5222(3) 0.0608(19) Uani 1 1 d . . . . .
C8H C 0.5496(3) 0.8456(6) 0.4915(3) 0.0523(16) Uani 1 1 d . . . . .
C9H C 0.5892(3) 0.9250(5) 0.5205(3) 0.0510(15) Uani 1 1 d . . . . .
C10H C 0.6092(4) 0.9393(6) 0.5783(3) 0.0607(19) Uani 1 1 d . . . . .
C11H C 0.6684(4) 0.9637(5) 0.6140(3) 0.063(2) Uani 1 1 d . . . . .
C12H C 0.7039(4) 0.9721(5) 0.5902(3) 0.0581(18) Uani 1 1 d . . . . .
C13H C 0.6254(3) 0.9335(5) 0.4963(3) 0.0506(15) Uani 1 1 d . . . . .
C14H C 0.6095(3) 0.8578(5) 0.4517(2) 0.0475(15) Uani 1 1 d . . . . .
C15H C 0.6506(3) 0.8099(5) 0.4449(2) 0.0494(15) Uani 1 1 d . . . . .
C16H C 0.7091(3) 0.8350(6) 0.4803(2) 0.0513(16) Uani 1 1 d . . . . .
C17H C 0.7237(3) 0.9076(5) 0.5214(3) 0.0503(15) Uani 1 1 d . . . . .
C18H C 0.7738(3) 0.8903(5) 0.5774(3) 0.0542(17) Uani 1 1 d . . . . .
C19H C 0.8040(2) 0.8041(6) 0.5872(3) 0.0549(17) Uani 1 1 d . . . . .
C20H C 0.7885(3) 0.7316(7) 0.5453(3) 0.058(2) Uani 1 1 d . . . . .
C21H C 0.7423(3) 0.7468(6) 0.4927(3) 0.0542(17) Uani 1 1 d . . . . .
C22H C 0.7024(3) 0.6664(6) 0.4640(3) 0.0597(19) Uani 1 1 d . . . . .
C23H C 0.7112(4) 0.5771(6) 0.4892(3) 0.0596(19) Uani 1 1 d . . . . .
C24H C 0.7610(4) 0.5602(6) 0.5452(3) 0.0599(19) Uani 1 1 d . . . . .
C25H C 0.7982(3) 0.6358(7) 0.5722(3) 0.060(2) Uani 1 1 d . . . . .
C26H C 0.8199(2) 0.6505(6) 0.6320(3) 0.0507(16) Uani 1 1 d . . . . .
C27H C 0.8036(2) 0.5902(5) 0.6629(2) 0.0435(13) Uani 1 1 d . . . . .
C28H C 0.7653(3) 0.5108(5) 0.6343(2) 0.0452(13) Uani 1 1 d . . . . .
C29H C 0.7447(3) 0.4973(5) 0.5766(3) 0.0528(16) Uani 1 1 d . . . . .
C30H C 0.6865(4) 0.4715(5) 0.5413(3) 0.0574(18) Uani 1 1 d . . . . .
C31H C 0.6500(4) 0.4627(4) 0.5646(3) 0.0536(16) Uani 1 1 d . . . . .
C32H C 0.6717(3) 0.4782(5) 0.6243(3) 0.0496(14) Uani 1 1 d . . . . .
C33H C 0.7281(3) 0.5018(5) 0.6588(2) 0.0463(13) Uani 1 1 d . . . . .
C34H C 0.7449(3) 0.5769(5) 0.7028(2) 0.0440(13) Uani 1 1 d . . . . .
C35H C 0.7039(3) 0.6250(5) 0.7100(2) 0.0502(15) Uani 1 1 d . . . . .
C36H C 0.6448(3) 0.5996(6) 0.6741(2) 0.0502(16) Uani 1 1 d . . . . .
C37H C 0.6298(3) 0.5284(5) 0.6330(2) 0.0464(14) Uani 1 1 d . . . . .
C38H C 0.5806(3) 0.5442(6) 0.5778(3) 0.0561(18) Uani 1 1 d . . . . .
C39H C 0.5496(3) 0.6302(7) 0.5672(3) 0.062(2) Uani 1 1 d . . . . .
C40H C 0.5298(3) 0.6799(7) 0.5129(3) 0.061(2) Uani 1 1 d . . . . .
C41H C 0.5412(3) 0.6419(6) 0.4728(2) 0.0580(19) Uani 1 1 d . . . . .
C42H C 0.5749(3) 0.5488(5) 0.4846(2) 0.0558(17) Uani 1 1 d . . . . .
C43H C 0.5930(3) 0.5033(6) 0.5356(3) 0.0592(19) Uani 1 1 d . . . . .
C44H C 0.6658(3) 0.5228(5) 0.4875(2) 0.0539(17) Uani 1 1 d . . . . .
C45H C 0.6110(3) 0.5592(5) 0.4601(2) 0.0551(17) Uani 1 1 d . . . . .
C46H C 0.6014(3) 0.6537(5) 0.43322(19) 0.0502(15) Uani 1 1 d . . . . .
C47H C 0.5592(3) 0.7035(5) 0.4409(2) 0.0471(14) Uani 1 1 d . . . . .
C48H C 0.5628(3) 0.8037(5) 0.4500(2) 0.0469(14) Uani 1 1 d . . . . .
C49H C 0.6465(3) 0.7059(6) 0.4350(2) 0.0503(16) Uani 1 1 d . . . . .
C50H C 0.7796(3) 0.8856(6) 0.6702(3) 0.063(2) Uani 1 1 d . . . . .
C51H C 0.8133(3) 0.7930(6) 0.6814(2) 0.0559(18) Uani 1 1 d . . . . .
C52H C 0.7959(3) 0.7308(5) 0.7139(2) 0.0473(14) Uani 1 1 d . . . . .
C53H C 0.7536(3) 0.7816(5) 0.7223(2) 0.0544(17) Uani 1 1 d . . . . .
C54H C 0.7434(3) 0.8758(5) 0.6952(2) 0.0579(18) Uani 1 1 d . . . . .
C55H C 0.6886(4) 0.9135(5) 0.6675(3) 0.063(2) Uani 1 1 d . . . . .
C56H C 0.7919(2) 0.6318(5) 0.70472(19) 0.0421(13) Uani 1 1 d . . . . .
C57H C 0.8239(2) 0.7552(6) 0.6417(3) 0.0546(17) Uani 1 1 d . . . . .
C58H C 0.7618(3) 0.9307(5) 0.6197(3) 0.0586(18) Uani 1 1 d . . . . .
C59H C 0.6825(3) 0.9563(5) 0.5304(3) 0.0539(16) Uani 1 1 d . . . . .
C60H C 0.7084(3) 0.7282(6) 0.7203(2) 0.0556(18) Uani 1 1 d . . . . .

loop_
_atom_site_aniso_label
_atom_site_aniso_U_11
_atom_site_aniso_U_22
_atom_site_aniso_U_33
_atom_site_aniso_U_23
_atom_site_aniso_U_13
_atom_site_aniso_U_12
P1C 0.0201(5) 0.0305(6) 0.0248(5) -0.0064(4) 0.0070(4) 0.0027(4)
O1C 0.0220(17) 0.044(2) 0.0369(16) -0.0099(15) 0.0049(13) 0.0047(15)
C1C 0.019(2) 0.027(2) 0.0282(19) -0.0041(16) 0.0073(16) 0.0053(17)
O2C 0.040(2) 0.032(2) 0.0289(15) 0.0052(13) 0.0158(14) 0.0066(15)
C2C 0.025(2) 0.028(2) 0.0255(18) 0.0025(16) 0.0099(16) 0.0062(18)
O3C 0.0318(18) 0.0306(19) 0.0334(15) -0.0123(13) 0.0147(14) -0.0026(14)
C3C 0.029(2) 0.029(3) 0.034(2) 0.0019(18) 0.0122(18) 0.004(2)
O4C 0.0319(17) 0.0302(18) 0.0339(15) -0.0047(13) 0.0206(14) -0.0002(14)
C4C 0.030(2) 0.029(3) 0.034(2) -0.0070(18) 0.0105(18) 0.003(2)
C5C 0.028(2) 0.031(3) 0.0282(19) -0.0083(17) 0.0127(17) 0.0031(19)
C6C 0.020(2) 0.027(2) 0.032(2) -0.0038(17) 0.0135(17) 0.0022(17)
C7C 0.026(2) 0.035(3) 0.0175(16) -0.0061(15) 0.0059(15) 0.0018(18)
C8C 0.030(2) 0.036(3) 0.0208(17) 0.0026(16) 0.0100(16) 0.0081(19)
C9C 0.035(3) 0.048(3) 0.0230(19) 0.0065(19) 0.0137(18) 0.008(2)
C10C 0.039(3) 0.059(4) 0.0215(19) 0.001(2) 0.0162(19) 0.012(3)
C11C 0.030(2) 0.044(3) 0.0231(19) -0.0075(18) 0.0097(17) 0.007(2)
C12C 0.024(2) 0.038(3) 0.0199(17) -0.0072(16) 0.0055(16) 0.0031(19)
C13C 0.021(2) 0.026(2) 0.031(2) -0.0078(16) 0.0112(16) -0.0039(17)
C14C 0.023(2) 0.032(3) 0.030(2) -0.0093(17) 0.0097(17) -0.0044(18)
C15C 0.025(2) 0.025(2) 0.045(2) -0.0085(19) 0.0155(19) -0.0070(19)
C16C 0.025(2) 0.033(3) 0.040(2) -0.0005(19) 0.0132(19) -0.009(2)
C17C 0.022(2) 0.039(3) 0.031(2) -0.0042(18) 0.0132(17) -0.0092(19)
C18C 0.022(2) 0.032(3) 0.037(2) -0.0050(18) 0.0182(18) -0.0025(18)
P1B 0.0344(6) 0.0195(5) 0.0198(5) 0.0007(4) 0.0109(4) 0.0034(4)
O1B 0.058(2) 0.0243(18) 0.0225(14) 0.0009(12) 0.0129(15) 0.0041(16)
C1B 0.034(2) 0.026(2) 0.0244(18) 0.0023(16) 0.0186(17) 0.0051(18)
O2B 0.043(2) 0.0220(16) 0.0304(15) -0.0005(12) 0.0200(14) 0.0051(14)
C2B 0.040(3) 0.025(2) 0.0268(19) 0.0017(16) 0.0212(19) 0.0047(19)
O3B 0.0302(17) 0.0233(16) 0.0321(14) 0.0037(12) 0.0184(13) 0.0038(13)
C3B 0.043(3) 0.034(3) 0.030(2) 0.0097(18) 0.025(2) 0.016(2)
O4B 0.0199(15) 0.0294(19) 0.0332(15) 0.0009(12) 0.0076(12) 0.0003(13)
C4B 0.037(3) 0.041(3) 0.034(2) 0.0072(19) 0.025(2) 0.011(2)
C5B 0.037(2) 0.034(3) 0.031(2) 0.0050(18) 0.0243(19) 0.003(2)
C6B 0.037(2) 0.023(2) 0.0258(18) 0.0045(15) 0.0201(18) 0.0061(18)
C7B 0.030(2) 0.024(2) 0.0176(16) -0.0027(14) 0.0051(15) 0.0000(18)
C8B 0.020(2) 0.027(2) 0.0235(18) -0.0026(15) 0.0025(15) -0.0011(17)
C9B 0.029(2) 0.031(3) 0.0279(19) -0.0020(17) 0.0067(17) -0.0074(19)
C10B 0.032(2) 0.025(2) 0.0242(19) -0.0012(16) 0.0044(17) -0.0096(19)
C11B 0.040(3) 0.020(2) 0.0206(17) -0.0032(15) 0.0074(17) -0.0031(19)
C12B 0.034(2) 0.023(2) 0.0201(17) -0.0015(15) 0.0085(16) 0.0017(18)
C13B 0.029(2) 0.022(2) 0.0185(16) 0.0034(14) 0.0082(15) 0.0062(17)
C14B 0.029(2) 0.021(2) 0.0243(18) 0.0052(15) 0.0131(16) 0.0056(17)
C15B 0.028(2) 0.020(2) 0.0231(17) -0.0007(15) 0.0078(16) 0.0011(17)
C16B 0.035(2) 0.023(2) 0.0273(19) -0.0014(16) 0.0135(18) 0.0069(19)
C17B 0.024(2) 0.031(3) 0.0299(19) 0.0028(17) 0.0121(17) 0.0080(18)
C18B 0.019(2) 0.023(2) 0.0232(17) 0.0024(15) 0.0038(15) 0.0029(16)
P1A 0.0243(5) 0.0212(6) 0.0352(5) -0.0005(4) 0.0150(4) 0.0006(4)
O1A 0.0324(18) 0.0255(18) 0.0521(19) -0.0031(14) 0.0210(16) -0.0007(14)
C1A 0.028(2) 0.022(2) 0.036(2) -0.0001(17) 0.0169(19) -0.0019(18)
O2A 0.0316(18) 0.035(2) 0.0286(14) 0.0069(13) 0.0136(13) 0.0037(15)
C2A 0.034(2) 0.023(2) 0.030(2) 0.0067(16) 0.0155(18) 0.0033(19)
O3A 0.0248(17) 0.040(2) 0.0377(16) -0.0026(14) 0.0151(14) -0.0037(15)
C3A 0.042(3) 0.034(3) 0.032(2) 0.0069(18) 0.023(2) 0.001(2)
O4A 0.0284(17) 0.038(2) 0.0286(14) -0.0050(13) 0.0157(13) -0.0002(14)
C4A 0.049(3) 0.031(3) 0.045(3) 0.007(2) 0.035(2) 0.001(2)
C5A 0.035(3) 0.034(3) 0.047(3) 0.006(2) 0.026(2) 0.002(2)
C6A 0.034(3) 0.025(2) 0.039(2) 0.0007(18) 0.021(2) -0.0038(19)
C7A 0.028(2) 0.026(2) 0.0276(19) -0.0056(16) 0.0110(17) 0.0012(18)
C8A 0.031(2) 0.033(3) 0.030(2) -0.0062(18) 0.0140(18) 0.000(2)
C9A 0.025(2) 0.043(3) 0.029(2) -0.0089(19) 0.0080(17) 0.001(2)
C10A 0.039(3) 0.048(3) 0.0201(19) 0.0003(18) 0.0084(18) 0.005(2)
C11A 0.040(3) 0.041(3) 0.0216(19) -0.0064(18) 0.0135(18) -0.004(2)
C12A 0.030(2) 0.033(3) 0.0278(19) -0.0079(17) 0.0147(18) -0.0008(19)
C13A 0.023(2) 0.022(2) 0.0302(19) 0.0018(16) 0.0113(16) 0.0038(17)
C14A 0.028(2) 0.025(2) 0.0292(19) -0.0011(16) 0.0156(17) 0.0048(18)
C15A 0.028(2) 0.029(2) 0.036(2) -0.0029(18) 0.0192(19) 0.0021(19)
C16A 0.025(2) 0.031(3) 0.040(2) -0.0017(19) 0.0130(19) 0.0013(19)
C17A 0.028(2) 0.030(3) 0.030(2) 0.0028(17) 0.0104(17) 0.0090(19)
C18A 0.027(2) 0.023(2) 0.0279(19) 0.0043(16) 0.0107(17) 0.0090(18)
C1E 0.031(2) 0.021(2) 0.034(2) 0.0014(17) 0.0120(18) 0.0006(18)
C2E 0.033(3) 0.026(3) 0.037(2) 0.0023(18) 0.015(2) -0.002(2)
C3E 0.038(3) 0.033(3) 0.035(2) 0.0045(19) 0.011(2) 0.000(2)
C4E 0.030(3) 0.029(3) 0.045(3) -0.002(2) 0.005(2) 0.005(2)
C5E 0.032(3) 0.032(3) 0.055(3) -0.008(2) 0.020(2) 0.002(2)
C6E 0.037(3) 0.037(3) 0.037(2) -0.004(2) 0.017(2) 0.001(2)
C7E 0.037(3) 0.031(3) 0.038(2) 0.0029(19) 0.012(2) 0.002(2)
C8E 0.049(3) 0.038(3) 0.048(3) 0.008(2) 0.027(3) 0.004(3)
C1D 0.035(3) 0.054(4) 0.027(2) 0.010(2) 0.0159(19) 0.002(2)
C2D 0.037(3) 0.042(3) 0.0248(19) 0.0032(18) 0.0158(19) 0.001(2)
C3D 0.029(2) 0.045(3) 0.031(2) -0.002(2) 0.0104(18) -0.003(2)
C4D 0.040(3) 0.042(3) 0.048(3) -0.005(2) 0.025(2) 0.003(2)
C5D 0.046(3) 0.042(3) 0.038(2) -0.011(2) 0.026(2) -0.006(2)
C6D 0.040(3) 0.060(4) 0.025(2) -0.005(2) 0.016(2) -0.018(3)
C7D 0.035(3) 0.072(5) 0.068(4) 0.036(4) 0.021(3) 0.008(3)
C8D 0.052(4) 0.042(3) 0.039(3) 0.008(2) 0.019(2) 0.008(3)
C1H 0.081(6) 0.064(5) 0.080(5) 0.003(4) 0.057(5) 0.034(5)
C2H 0.101(6) 0.070(5) 0.066(4) -0.016(4) 0.061(5) 0.017(5)
C3H 0.085(5) 0.085(6) 0.048(3) -0.008(3) 0.050(4) 0.010(4)
C4H 0.067(4) 0.087(6) 0.057(4) 0.003(4) 0.053(4) 0.000(4)
C5H 0.037(3) 0.088(6) 0.077(4) 0.023(4) 0.043(3) 0.014(3)
C6H 0.049(4) 0.091(7) 0.087(5) 0.025(5) 0.049(4) 0.037(4)
C7H 0.026(3) 0.079(6) 0.075(4) 0.022(4) 0.023(3) 0.017(3)
C8H 0.029(3) 0.057(4) 0.057(3) 0.021(3) 0.010(2) 0.020(3)
C9H 0.045(3) 0.039(4) 0.063(3) 0.015(3) 0.022(3) 0.023(3)
C10H 0.071(5) 0.040(4) 0.073(4) 0.002(3) 0.036(4) 0.030(4)
C11H 0.085(6) 0.028(3) 0.064(4) -0.009(3) 0.026(4) 0.016(3)
C12H 0.078(5) 0.019(3) 0.059(3) -0.004(2) 0.019(3) -0.011(3)
C13H 0.047(4) 0.034(3) 0.058(3) 0.023(3) 0.015(3) 0.011(3)
C14H 0.038(3) 0.054(4) 0.033(2) 0.023(2) 0.004(2) 0.001(3)
C15H 0.049(3) 0.065(4) 0.027(2) 0.020(2) 0.013(2) -0.004(3)
C16H 0.046(3) 0.068(5) 0.042(3) 0.022(3) 0.023(3) -0.006(3)
C17H 0.048(3) 0.045(4) 0.058(3) 0.020(3) 0.026(3) -0.009(3)
C18H 0.043(3) 0.051(4) 0.059(3) 0.011(3) 0.017(3) -0.024(3)
C19H 0.024(3) 0.076(5) 0.060(3) 0.017(3) 0.018(2) -0.013(3)
C20H 0.034(3) 0.096(6) 0.060(4) 0.022(4) 0.034(3) 0.012(3)
C21H 0.051(4) 0.084(5) 0.047(3) 0.008(3) 0.039(3) 0.000(3)
C22H 0.076(5) 0.080(5) 0.040(3) -0.002(3) 0.041(3) 0.012(4)
C23H 0.080(5) 0.063(5) 0.052(3) -0.013(3) 0.045(4) 0.013(4)
C24H 0.070(5) 0.061(5) 0.062(4) 0.006(3) 0.043(4) 0.033(4)
C25H 0.048(4) 0.081(6) 0.070(4) 0.021(4) 0.044(3) 0.029(4)
C26H 0.023(3) 0.067(5) 0.062(3) 0.020(3) 0.020(2) 0.015(3)
C27H 0.024(3) 0.044(3) 0.049(3) 0.016(2) 0.008(2) 0.014(2)
C28H 0.040(3) 0.034(3) 0.053(3) 0.014(2) 0.015(2) 0.021(2)
C29H 0.066(4) 0.037(3) 0.056(3) -0.002(3) 0.030(3) 0.024(3)
C30H 0.085(5) 0.025(3) 0.053(3) -0.010(2) 0.027(3) 0.007(3)
C31H 0.077(5) 0.019(3) 0.055(3) -0.001(2) 0.025(3) -0.010(3)
C32H 0.055(4) 0.027(3) 0.062(3) 0.018(2) 0.026(3) -0.001(3)
C33H 0.050(3) 0.032(3) 0.047(3) 0.018(2) 0.015(2) 0.005(3)
C34H 0.040(3) 0.055(4) 0.027(2) 0.018(2) 0.009(2) 0.001(3)
C35H 0.058(4) 0.067(4) 0.024(2) 0.010(2) 0.019(2) -0.005(3)
C36H 0.045(3) 0.075(5) 0.041(3) 0.020(3) 0.029(3) -0.002(3)
C37H 0.043(3) 0.050(4) 0.050(3) 0.019(3) 0.026(3) -0.006(3)
C38H 0.043(3) 0.062(5) 0.056(3) 0.015(3) 0.019(3) -0.024(3)
C39H 0.024(3) 0.094(6) 0.066(4) 0.030(4) 0.020(3) -0.007(3)
C40H 0.019(3) 0.083(6) 0.068(4) 0.028(4) 0.010(3) -0.007(3)
C41H 0.034(3) 0.073(5) 0.041(3) 0.007(3) -0.003(2) -0.020(3)
C42H 0.049(4) 0.049(4) 0.042(3) -0.008(2) 0.001(2) -0.028(3)
C43H 0.058(4) 0.048(4) 0.051(3) -0.005(3) 0.010(3) -0.034(3)
C44H 0.079(5) 0.039(3) 0.038(3) -0.017(2) 0.024(3) 0.002(3)
C45H 0.079(5) 0.042(4) 0.030(2) -0.016(2) 0.016(3) -0.014(3)
C46H 0.062(4) 0.054(4) 0.0168(19) -0.007(2) 0.005(2) -0.006(3)
C47H 0.032(3) 0.056(4) 0.027(2) 0.002(2) -0.0058(19) -0.012(3)
C48H 0.032(3) 0.052(4) 0.034(2) 0.015(2) -0.001(2) 0.000(3)
C49H 0.062(4) 0.069(4) 0.021(2) 0.000(2) 0.021(2) -0.003(3)
C50H 0.056(4) 0.048(4) 0.049(3) -0.013(3) -0.002(3) -0.029(3)
C51H 0.035(3) 0.057(4) 0.041(3) 0.006(3) -0.008(2) -0.021(3)
C52H 0.037(3) 0.055(4) 0.025(2) 0.000(2) -0.0040(19) -0.011(3)
C53H 0.068(4) 0.056(4) 0.020(2) -0.015(2) 0.007(2) -0.002(3)
C54H 0.072(5) 0.047(4) 0.036(3) -0.021(2) 0.012(3) -0.011(3)
C55H 0.098(6) 0.041(4) 0.046(3) -0.018(3) 0.031(4) 0.008(4)
C56H 0.027(2) 0.055(4) 0.026(2) 0.011(2) -0.0012(18) -0.001(2)
C57H 0.021(3) 0.073(5) 0.056(3) 0.017(3) 0.008(2) -0.009(3)
C58H 0.052(4) 0.040(4) 0.058(3) -0.006(3) 0.006(3) -0.025(3)
C59H 0.053(4) 0.030(3) 0.061(3) 0.015(3) 0.014(3) -0.007(3)
C60H 0.073(4) 0.077(5) 0.020(2) -0.009(2) 0.025(3) -0.001(4)

loop_
_atom_type_symbol
_atom_type_description
_atom_type_scat_dispersion_real
_atom_type_scat_dispersion_imag
_atom_type_scat_source
C C 0.0150 0.0070 'International Tables Vol C Tables 4.2.6.8 and 6.1.1.4'
H H 0.0000 0.0000 'International Tables Vol C Tables 4.2.6.8 and 6.1.1.4'
O O 0.0410 0.0250 'International Tables Vol C Tables 4.2.6.8 and 6.1.1.4'
P P 0.2600 0.3350 'International Tables Vol C Tables 4.2.6.8 and 6.1.1.4'

loop_
_geom_angle_atom_site_label_1
_geom_angle_atom_site_label_2
_geom_angle_atom_site_label_3
_geom_angle
_geom_angle_site_symmetry_1
_geom_angle_site_symmetry_3
O1C P1C C1C 119.5(2) . .
O1C P1C C7C 119.3(2) . .
O1C P1C C13C 118.3(2) . .
C1C P1C C7C 98.1(2) . .
C13C P1C C1C 98.3(2) . .
C13C P1C C7C 98.9(2) . .
C2C C1C P1C 119.2(3) . .
C6C C1C P1C 119.2(4) . .
C6C C1C C2C 121.3(4) . .
C2C O2C C8C 118.3(3) . .
O2C C2C C1C 121.3(4) . .
C3C C2C C1C 118.9(4) . .
C3C C2C O2C 119.7(4) . .
C14C O3C C12C 118.4(3) . .
C2C C3C H3C 120.8 . .
C2C C3C C4C 118.4(5) . .
C4C C3C H3C 120.8 . .
C6C O4C C18C 118.8(3) . .
C3C C4C H4C 118.6 . .
C5C C4C C3C 122.7(4) . .
C5C C4C H4C 118.6 . .
C4C C5C H5C 121.1 . .
C6C C5C C4C 117.8(4) . .
C6C C5C H5C 121.1 . .
C1C C6C O4C 121.1(4) . .
C1C C6C C5C 119.7(4) . .
C5C C6C O4C 119.2(4) . .
C8C C7C P1C 119.6(4) . .
C8C C7C C12C 120.7(4) . .
C12C C7C P1C 119.0(4) . .
C7C C8C O2C 120.9(4) . .
C9C C8C O2C 119.2(5) . .
C9C C8C C7C 119.9(5) . .
C8C C9C H9C 121.1 . .
C10C C9C C8C 117.7(5) . .
C10C C9C H9C 121.1 . .
C9C C10C H10C 118.4 . .
C9C C10C C11C 123.1(4) . .
C11C C10C H10C 118.4 . .
C10C C11C H11C 120.9 . .
C12C C11C C10C 118.3(5) . .
C12C C11C H11C 120.9 . .
O3C C12C C7C 121.2(4) . .
C11C C12C O3C 119.5(4) . .
C11C C12C C7C 119.2(5) . .
C14C C13C P1C 119.1(3) . .
C18C C13C P1C 120.2(4) . .
C18C C13C C14C 120.3(4) . .
O3C C14C C13C 121.0(4) . .
C15C C14C O3C 120.4(4) . .
C15C C14C C13C 118.5(4) . .
C14C C15C H15C 120.5 . .
C16C C15C C14C 119.1(5) . .
C16C C15C H15C 120.5 . .
C15C C16C H16C 118.8 . .
C15C C16C C17C 122.4(5) . .
C17C C16C H16C 118.8 . .
C16C C17C H17C 121.2 . .
C18C C17C C16C 117.7(4) . .
C18C C17C H17C 121.2 . .
C13C C18C O4C 119.6(4) . .
C17C C18C O4C 119.5(4) . .
C17C C18C C13C 120.8(4) . .
O1B P1B C1B 119.6(2) . .
O1B P1B C7B 118.5(2) . .
O1B P1B C13B 119.0(2) . .
C1B P1B C7B 98.7(2) . .
C1B P1B C13B 98.2(2) . .
C7B P1B C13B 98.4(2) . .
C2B C1B P1B 119.6(4) . .
C2B C1B C6B 119.8(4) . .
C6B C1B P1B 119.6(3) . .
C2B O2B C12B 118.3(3) . .
O2B C2B C1B 120.7(4) . .
C3B C2B C1B 120.1(5) . .
C3B C2B O2B 119.1(4) . .
C6B O3B C14B 118.3(3) . .
C2B C3B H3B 120.9 . .
C2B C3B C4B 118.1(4) . .
C4B C3B H3B 120.9 . .
C8B O4B C18B 118.7(3) . .
C3B C4B H4B 118.6 . .
C3B C4B C5B 122.8(5) . .
C5B C4B H4B 118.6 . .
C4B C5B H5B 121.1 . .
C6B C5B C4B 117.9(5) . .
C6B C5B H5B 121.1 . .
O3B C6B C1B 120.4(4) . .
C5B C6B C1B 120.2(4) . .
C5B C6B O3B 119.3(4) . .
C8B C7B P1B 119.3(4) . .
C12B C7B P1B 119.3(4) . .
C12B C7B C8B 120.9(4) . .
O4B C8B C7B 121.2(4) . .
C9B C8B O4B 119.5(4) . .
C9B C8B C7B 119.3(5) . .
C8B C9B H9B 120.9 . .
C8B C9B C10B 118.3(5) . .
C10B C9B H9B 120.9 . .
C9B C10B H10B 118.8 . .
C11B C10B C9B 122.4(4) . .
C11B C10B H10B 118.8 . .
C10B C11B H11B 120.9 . .
C12B C11B C10B 118.3(5) . .
C12B C11B H11B 120.9 . .
C7B C12B O2B 120.7(4) . .
C11B C12B O2B 119.5(4) . .
C11B C12B C7B 119.7(5) . .
C14B C13B P1B 119.9(3) . .
C14B C13B C18B 120.8(4) . .
C18B C13B P1B 118.9(4) . .
C13B C14B O3B 120.6(4) . .
C15B C14B O3B 119.4(4) . .
C15B C14B C13B 120.1(4) . .
C14B C15B H15B 120.9 . .
C14B C15B C16B 118.1(4) . .
C16B C15B H15B 120.9 . .
C15B C16B H16B 118.6 . .
C15B C16B C17B 122.8(4) . .
C17B C16B H16B 118.6 . .
C16B C17B H17B 121.1 . .
C18B C17B C16B 117.8(4) . .
C18B C17B H17B 121.1 . .
O4B C18B C13B 121.1(4) . .
C17B C18B O4B 119.6(4) . .
C17B C18B C13B 119.3(4) . .
O1A P1A C1A 118.9(2) . .
O1A P1A C7A 119.7(2) . .
O1A P1A C13A 118.6(2) . .
C1A P1A C7A 98.6(2) . .
C13A P1A C1A 98.0(2) . .
C13A P1A C7A 98.6(2) . .
C2A C1A P1A 119.3(4) . .
C2A C1A C6A 120.9(4) . .
C6A C1A P1A 119.4(3) . .
C18A O2A C2A 119.1(3) . .
C1A C2A O2A 121.9(4) . .
C3A C2A C1A 119.3(5) . .
C3A C2A O2A 118.9(4) . .
C6A O3A C8A 117.5(4) . .
C2A C3A H3A 120.8 . .
C4A C3A C2A 118.4(5) . .
C4A C3A H3A 120.8 . .
C12A O4A C14A 118.8(3) . .
C3A C4A H4A 118.6 . .
C3A C4A C5A 122.9(4) . .
C5A C4A H4A 118.6 . .
C4A C5A H5A 121.2 . .
C6A C5A C4A 117.6(5) . .
C6A C5A H5A 121.2 . .
C1A C6A O3A 120.2(4) . .
C5A C6A C1A 120.1(5) . .
C5A C6A O3A 119.7(5) . .
C8A C7A P1A 119.1(4) . .
C12A C7A P1A 118.7(4) . .
C12A C7A C8A 121.1(4) . .
C7A C8A O3A 120.4(4) . .
C9A C8A O3A 119.3(4) . .
C9A C8A C7A 120.2(4) . .
C8A C9A H9A 121.3 . .
C8A C9A C10A 117.4(5) . .
C10A C9A H9A 121.3 . .
C9A C10A H10A 118.7 . .
C11A C10A C9A 122.5(5) . .
C11A C10A H10A 118.7 . .
C10A C11A H11A 120.3 . .
C10A C11A C12A 119.4(5) . .
C12A C11A H11A 120.3 . .
C7A C12A O4A 122.0(4) . .
C11A C12A O4A 119.4(4) . .
C11A C12A C7A 118.5(5) . .
C14A C13A P1A 119.4(3) . .
C14A C13A C18A 120.5(4) . .
C18A C13A P1A 120.0(3) . .
C13A C14A O4A 120.7(4) . .
C15A C14A O4A 119.5(4) . .
C15A C14A C13A 119.8(4) . .
C14A C15A H15A 121.0 . .
C14A C15A C16A 118.0(4) . .
C16A C15A H15A 121.0 . .
C15A C16A H16A 119.0 . .
C15A C16A C17A 122.0(5) . .
C17A C16A H16A 119.0 . .
C16A C17A H17A 120.7 . .
C18A C17A C16A 118.6(4) . .
C18A C17A H17A 120.7 . .
O2A C18A C13A 120.5(4) . .
C17A C18A O2A 119.8(4) . .
C17A C18A C13A 119.6(4) . .
C2E C1E C7E 120.5(4) . .
C6E C1E C2E 119.2(5) . .
C6E C1E C7E 120.3(4) . .
C1E C2E C8E 121.7(5) . .
C3E C2E C1E 118.6(5) . .
C3E C2E C8E 119.7(5) . .
C2E C3E H3E 119.3 . .
C2E C3E C4E 121.3(5) . .
C4E C3E H3E 119.3 . .
C3E C4E H4E 120.1 . .
C5E C4E C3E 119.8(5) . .
C5E C4E H4E 120.1 . .
C4E C5E H5E 120.0 . .
C4E C5E C6E 120.0(5) . .
C6E C5E H5E 120.0 . .
C1E C6E H6E 119.5 . .
C5E C6E C1E 121.1(5) . .
C5E C6E H6E 119.5 . .
C1E C7E H7EA 109.5 . .
C1E C7E H7EB 109.5 . .
C1E C7E H7EC 109.5 . .
H7EA C7E H7EB 109.5 . .
H7EA C7E H7EC 109.5 . .
H7EB C7E H7EC 109.5 . .
C2E C8E H8EA 109.5 . .
C2E C8E H8EB 109.5 . .
C2E C8E H8EC 109.5 . .
H8EA C8E H8EB 109.5 . .
H8EA C8E H8EC 109.5 . .
H8EB C8E H8EC 109.5 . .
C2D C1D C7D 119.0(6) . .
C6D C1D C2D 119.4(5) . .
C6D C1D C7D 121.6(6) . .
C1D C2D C8D 122.0(5) . .
C3D C2D C1D 117.9(5) . .
C3D C2D C8D 120.1(5) . .
C2D C3D H3D 118.9 . .
C4D C3D C2D 122.2(5) . .
C4D C3D H3D 118.9 . .
C3D C4D H4D 120.3 . .
C3D C4D C5D 119.4(6) . .
C5D C4D H4D 120.3 . .
C4D C5D H5D 120.4 . .
C6D C5D C4D 119.2(6) . .
C6D C5D H5D 120.4 . .
C1D C6D H6D 119.0 . .
C5D C6D C1D 122.0(5) . .
C5D C6D H6D 119.0 . .
C1D C7D H7DA 109.5 . .
C1D C7D H7DB 109.5 . .
C1D C7D H7DC 109.5 . .
H7DA C7D H7DB 109.5 . .
H7DA C7D H7DC 109.5 . .
H7DB C7D H7DC 109.5 . .
C2D C8D H8DA 109.5 . .
C2D C8D H8DB 109.5 . .
C2D C8D H8DC 109.5 . .
H8DA C8D H8DB 109.5 . .
H8DA C8D H8DC 109.5 . .
H8DB C8D H8DC 109.5 . .
C2F C1F C7F 115.8(9) . .
C6F C1F C2F 125.8(9) . .
C6F C1F C7F 118.2(8) . .
C1F C2F H2F 120.2 . .
C3F C2F C1F 119.5(9) . .
C3F C2F H2F 120.2 . .
C2F C3F H3F 116.0 . .
C4F C3F C2F 128.0(12) . .
C4F C3F H3F 116.0 . .
C3F C4F H4F 122.0 . .
C3F C4F C5F 115.9(13) . .
C5F C4F H4F 122.0 . .
C4F C5F H5F 123.1 . .
C6F C5F C4F 113.8(12) . .
C6F C5F H5F 123.1 . .
C1F C6F C5F 116.9(9) . .
C1F C6F C8F 127.1(10) . .
C5F C6F C8F 116.0(11) . .
C1F C7F H7FA 109.5 . .
C1F C7F H7FB 109.5 . .
C1F C7F H7FC 109.5 . .
H7FA C7F H7FB 109.5 . .
H7FA C7F H7FC 109.5 . .
H7FB C7F H7FC 109.5 . .
C6F C8F H8FA 109.5 . .
C6F C8F H8FB 109.5 . .
C6F C8F H8FC 109.5 . .
H8FA C8F H8FB 109.5 . .
H8FA C8F H8FC 109.5 . .
H8FB C8F H8FC 109.5 . .
C7G C1G C2G 69(2) . .
C6G C2G C1G 91.2(12) . .
C6G C2G C7G 118.6(14) . .
C1G C7G C2G 80(2) . .
C6H C1H C2H 119.8(8) . .
C6H C1H C10H 120.9(7) . .
C10H C1H C2H 107.7(8) . .
C3H C2H C1H 119.8(9) . .
C3H C2H C55H 121.2(8) . .
C55H C2H C1H 106.7(7) . .
C2H C3H C4H 120.2(8) . .
C2H C3H C60H 119.2(8) . .
C60H C3H C4H 108.6(7) . .
C5H C4H C3H 120.6(8) . .
C5H C4H C36H 120.6(7) . .
C36H C4H C3H 107.8(7) . .
C4H C5H C6H 119.1(8) . .
C4H C5H C39H 119.5(7) . .
C39H C5H C6H 108.3(7) . .
C1H C6H C5H 120.4(8) . .
C1H C6H C7H 120.3(7) . .
C7H C6H C5H 107.5(8) . .
C8H C7H C6H 120.0(8) . .
C8H C7H C40H 120.9(7) . .
C40H C7H C6H 107.2(7) . .
C7H C8H C9H 119.5(6) . .
C7H C8H C48H 119.2(7) . .
C48H C8H C9H 108.3(6) . .
C10H C9H C8H 119.2(6) . .
C10H C9H C13H 121.7(7) . .
C13H C9H C8H 107.8(6) . .
C1H C10H C11H 108.6(7) . .
C9H C10H C1H 120.1(8) . .
C9H C10H C11H 118.4(7) . .
C12H C11H C10H 119.8(6) . .
C12H C11H C55H 119.4(8) . .
C55H C11H C10H 108.2(8) . .
C11H C12H C58H 120.3(6) . .
C11H C12H C59H 120.8(7) . .
C59H C12H C58H 106.8(7) . .
C9H C13H C14H 108.9(6) . .
C59H C13H C9H 120.2(6) . .
C59H C13H C14H 118.8(6) . .
C15H C14H C13H 120.4(6) . .
C15H C14H C48H 120.2(6) . .
C48H C14H C13H 106.6(6) . .
C14H C15H C16H 119.9(6) . .
C14H C15H C49H 120.0(6) . .
C16H C15H C49H 108.6(6) . .
C15H C16H C21H 108.4(7) . .
C17H C16H C15H 119.4(6) . .
C17H C16H C21H 120.4(6) . .
C16H C17H C18H 117.7(7) . .
C16H C17H C59H 121.9(6) . .
C59H C17H C18H 107.7(6) . .
C19H C18H C17H 119.6(7) . .
C19H C18H C58H 121.0(6) . .
C58H C18H C17H 107.6(7) . .
C18H C19H C20H 121.9(6) . .
C18H C19H C57H 118.3(7) . .
C20H C19H C57H 108.0(7) . .
C19H C20H C25H 108.6(6) . .
C21H C20H C19H 119.4(7) . .
C21H C20H C25H 120.2(8) . .
C16H C21H C22H 106.6(6) . .
C20H C21H C16H 121.0(7) . .
C20H C21H C22H 119.9(7) . .
C23H C22H C21H 120.0(7) . .
C23H C22H C49H 119.6(7) . .
C49H C22H C21H 108.5(7) . .
C22H C23H C24H 120.3(8) . .
C22H C23H C44H 120.9(7) . .
C44H C23H C24H 107.2(6) . .
C25H C24H C23H 119.7(7) . .
C25H C24H C29H 119.8(6) . .
C29H C24H C23H 108.3(8) . .
C24H C25H C20H 120.0(7) . .
C24H C25H C26H 119.5(6) . .
C26H C25H C20H 108.1(7) . .
C25H C26H C57H 107.1(6) . .
C27H C26H C25H 121.2(7) . .
C27H C26H C57H 119.5(6) . .
C26H C27H C28H 118.7(6) . .
C26H C27H C56H 119.9(6) . .
C56H C27H C28H 110.1(5) . .
C27H C28H C33H 107.3(5) . .
C29H C28H C27H 119.5(6) . .
C29H C28H C33H 120.8(6) . .
C24H C29H C30H 108.2(6) . .
C28H C29H C24H 121.3(7) . .
C28H C29H C30H 119.3(6) . .
C29H C30H C44H 108.0(7) . .
C31H C30H C29H 120.4(6) . .
C31H C30H C44H 118.3(7) . .
C30H C31H C32H 119.6(7) . .
C30H C31H C43H 121.0(6) . .
C32H C31H C43H 107.1(6) . .
C31H C32H C37H 109.2(6) . .
C33H C32H C31H 120.3(6) . .
C33H C32H C37H 118.5(6) . .
C28H C33H C34H 107.4(6) . .
C32H C33H C28H 119.6(5) . .
C32H C33H C34H 121.0(6) . .
C35H C34H C33H 119.5(6) . .
C35H C34H C56H 119.9(6) . .
C56H C34H C33H 108.0(5) . .
C34H C35H C36H 119.6(6) . .
C34H C35H C60H 119.9(6) . .
C60H C35H C36H 109.0(6) . .
C4H C36H C35H 107.7(7) . .
C37H C36H C4H 120.2(6) . .
C37H C36H C35H 120.0(6) . .
C32H C37H C38H 107.7(6) . .
C36H C37H C32H 121.4(6) . .
C36H C37H C38H 119.1(7) . .
C39H C38H C37H 119.7(7) . .
C39H C38H C43H 120.8(6) . .
C43H C38H C37H 107.6(7) . .
C5H C39H C40H 107.9(8) . .
C38H C39H C5H 120.9(6) . .
C38H C39H C40H 119.3(7) . .
C7H C40H C39H 108.9(7) . .
C41H C40H C7H 119.2(6) . .
C41H C40H C39H 120.3(8) . .
C40H C41H C42H 120.2(6) . .
C40H C41H C47H 121.6(7) . .
C47H C41H C42H 105.6(7) . .
C43H C42H C41H 118.6(7) . .
C43H C42H C45H 121.5(7) . .
C45H C42H C41H 107.5(6) . .
C38H C43H C31H 108.3(5) . .
C42H C43H C31H 118.7(7) . .
C42H C43H C38H 120.8(8) . .
C23H C44H C30H 108.2(7) . .
C45H C44H C23H 121.0(7) . .
C45H C44H C30H 119.7(7) . .
C42H C45H C46H 109.0(7) . .
C44H C45H C42H 120.8(6) . .
C44H C45H C46H 118.3(7) . .
C47H C46H C45H 108.3(6) . .
C49H C46H C45H 120.0(7) . .
C49H C46H C47H 120.0(6) . .
C46H C47H C41H 109.6(6) . .
C48H C47H C41H 118.8(6) . .
C48H C47H C46H 120.3(6) . .
C14H C48H C8H 108.4(6) . .
C47H C48H C8H 120.3(6) . .
C47H C48H C14H 119.7(6) . .
C22H C49H C15H 107.8(6) . .
C46H C49H C15H 119.9(6) . .
C46H C49H C22H 120.2(7) . .
C54H C50H C51H 108.2(6) . .
C58H C50H C51H 118.0(7) . .
C58H C50H C54H 121.7(8) . .
C52H C51H C50H 105.6(7) . .
C57H C51H C50H 120.5(6) . .
C57H C51H C52H 121.1(7) . .
C53H C52H C51H 109.2(6) . .
C56H C52H C51H 119.1(6) . .
C56H C52H C53H 120.1(6) . .
C54H C53H C52H 108.6(6) . .
C60H C53H C52H 119.2(6) . .
C60H C53H C54H 119.9(7) . .
C53H C54H C50H 108.4(7) . .
C55H C54H C50H 120.2(6) . .
C55H C54H C53H 119.5(7) . .
C2H C55H C11H 108.8(8) . .
C54H C55H C2H 119.9(7) . .
C54H C55H C11H 119.7(8) . .
C27H C56H C34H 107.1(5) . .
C52H C56H C27H 120.4(5) . .
C52H C56H C34H 120.3(6) . .
C26H C57H C19H 108.1(6) . .
C51H C57H C19H 120.9(7) . .
C51H C57H C26H 119.9(6) . .
C18H C58H C12H 108.0(6) . .
C50H C58H C12H 118.7(8) . .
C50H C58H C18H 121.2(8) . .
C13H C59H C12H 119.0(7) . .
C13H C59H C17H 119.6(7) . .
C17H C59H C12H 110.0(6) . .
C35H C60H C3H 106.9(7) . .
C53H C60H C3H 120.3(7) . .
C53H C60H C35H 120.5(6) . .

loop_
_geom_bond_atom_site_label_1
_geom_bond_atom_site_label_2
_geom_bond_distance
_geom_bond_site_symmetry_2
P1C O1C 1.482(4) .
P1C C1C 1.750(5) .
P1C C7C 1.749(5) .
P1C C13C 1.748(5) .
C1C C2C 1.394(7) .
C1C C6C 1.385(6) .
O2C C2C 1.391(5) .
O2C C8C 1.397(6) .
C2C C3C 1.387(7) .
O3C C12C 1.394(6) .
O3C C14C 1.394(5) .
C3C H3C 0.9500 .
C3C C4C 1.395(6) .
O4C C6C 1.396(6) .
O4C C18C 1.409(6) .
C4C H4C 0.9500 .
C4C C5C 1.391(8) .
C5C H5C 0.9500 .
C5C C6C 1.388(7) .
C7C C8C 1.392(7) .
C7C C12C 1.400(7) .
C8C C9C 1.392(6) .
C9C H9C 0.9500 .
C9C C10C 1.389(8) .
C10C H10C 0.9500 .
C10C C11C 1.392(9) .
C11C H11C 0.9500 .
C11C C12C 1.388(6) .
C13C C14C 1.402(7) .
C13C C18C 1.388(6) .
C14C C15C 1.382(7) .
C15C H15C 0.9500 .
C15C C16C 1.385(7) .
C16C H16C 0.9500 .
C16C C17C 1.398(8) .
C17C H17C 0.9500 .
C17C C18C 1.364(7) .
P1B O1B 1.483(3) .
P1B C1B 1.747(5) .
P1B C7B 1.752(5) .
P1B C13B 1.754(4) .
C1B C2B 1.395(7) .
C1B C6B 1.401(7) .
O2B C2B 1.395(6) .
O2B C12B 1.397(6) .
C2B C3B 1.383(7) .
O3B C6B 1.398(5) .
O3B C14B 1.402(5) .
C3B H3B 0.9500 .
C3B C4B 1.390(8) .
O4B C8B 1.399(6) .
O4B C18B 1.399(6) .
C4B H4B 0.9500 .
C4B C5B 1.397(7) .
C5B H5B 0.9500 .
C5B C6B 1.379(7) .
C7B C8B 1.396(6) .
C7B C12B 1.395(7) .
C8B C9B 1.383(7) .
C9B H9B 0.9500 .
C9B C10B 1.398(8) .
C10B H10B 0.9500 .
C10B C11B 1.396(7) .
C11B H11B 0.9500 .
C11B C12B 1.376(7) .
C13B C14B 1.382(7) .
C13B C18B 1.405(6) .
C14B C15B 1.382(6) .
C15B H15B 0.9500 .
C15B C16B 1.388(7) .
C16B H16B 0.9500 .
C16B C17B 1.402(7) .
C17B H17B 0.9500 .
C17B C18B 1.387(6) .
P1A O1A 1.475(4) .
P1A C1A 1.751(5) .
P1A C7A 1.752(5) .
P1A C13A 1.742(5) .
C1A C2A 1.390(7) .
C1A C6A 1.394(7) .
O2A C2A 1.398(6) .
O2A C18A 1.397(5) .
C2A C3A 1.391(7) .
O3A C6A 1.405(6) .
O3A C8A 1.407(6) .
C3A H3A 0.9500 .
C3A C4A 1.388(8) .
O4A C12A 1.391(6) .
O4A C14A 1.399(5) .
C4A H4A 0.9500 .
C4A C5A 1.402(8) .
C5A H5A 0.9500 .
C5A C6A 1.383(7) .
C7A C8A 1.396(7) .
C7A C12A 1.393(7) .
C8A C9A 1.380(7) .
C9A H9A 0.9500 .
C9A C10A 1.407(8) .
C10A H10A 0.9500 .
C10A C11A 1.380(8) .
C11A H11A 0.9500 .
C11A C12A 1.391(7) .
C13A C14A 1.392(6) .
C13A C18A 1.401(6) .
C14A C15A 1.381(7) .
C15A H15A 0.9500 .
C15A C16A 1.406(7) .
C16A H16A 0.9500 .
C16A C17A 1.403(7) .
C17A H17A 0.9500 .
C17A C18A 1.371(7) .
C1E C2E 1.401(6) .
C1E C6E 1.400(7) .
C1E C7E 1.501(7) .
C2E C3E 1.393(8) .
C2E C8E 1.508(8) .
C3E H3E 0.9500 .
C3E C4E 1.401(8) .
C4E H4E 0.9500 .
C4E C5E 1.362(8) .
C5E H5E 0.9500 .
C5E C6E 1.388(8) .
C6E H6E 0.9500 .
C7E H7EA 0.9800 .
C7E H7EB 0.9800 .
C7E H7EC 0.9800 .
C8E H8EA 0.9800 .
C8E H8EB 0.9800 .
C8E H8EC 0.9800 .
C1D C2D 1.407(8) .
C1D C6D 1.387(9) .
C1D C7D 1.502(9) .
C2D C3D 1.407(8) .
C2D C8D 1.494(9) .
C3D H3D 0.9500 .
C3D C4D 1.373(8) .
C4D H4D 0.9500 .
C4D C5D 1.399(8) .
C5D H5D 0.9500 .
C5D C6D 1.380(9) .
C6D H6D 0.9500 .
C7D H7DA 0.9800 .
C7D H7DB 0.9800 .
C7D H7DC 0.9800 .
C8D H8DA 0.9800 .
C8D H8DB 0.9800 .
C8D H8DC 0.9800 .
C1F C2F 1.363(12) .
C1F C6F 1.304(13) .
C1F C7F 1.540(13) .
C2F H2F 0.9500 .
C2F C3F 1.394(13) .
C3F H3F 0.9500 .
C3F C4F 1.11(2) .
C4F H4F 0.9500 .
C4F C5F 1.72(2) .
C5F H5F 0.9500 .
C5F C6F 1.453(16) .
C6F C8F 1.501(17) .
C7F H7FA 0.9800 .
C7F H7FB 0.9800 .
C7F H7FC 0.9800 .
C8F H8FA 0.9800 .
C8F H8FB 0.9800 .
C8F H8FC 0.9800 .
C1G C2G 1.53(2) .
C1G C7G 0.82(2) .
C2G C6G 1.402(17) .
C2G C7G 1.44(2) .
C3G C5G 1.51(2) .
C1H C2H 1.498(13) .
C1H C6H 1.357(14) .
C1H C10H 1.440(12) .
C2H C3H 1.369(12) .
C2H C55H 1.451(13) .
C3H C4H 1.451(12) .
C3H C60H 1.454(11) .
C4H C5H 1.395(11) .
C4H C36H 1.432(11) .
C5H C6H 1.480(12) .
C5H C39H 1.410(13) .
C6H C7H 1.451(12) .
C7H C8H 1.393(10) .
C7H C40H 1.439(13) .
C8H C9H 1.460(11) .
C8H C48H 1.455(10) .
C9H C10H 1.398(10) .
C9H C13H 1.428(10) .
C10H C11H 1.456(13) .
C11H C12H 1.403(12) .
C11H C55H 1.448(11) .
C12H C58H 1.483(12) .
C12H C59H 1.446(10) .
C13H C14H 1.486(10) .
C13H C59H 1.398(10) .
C14H C15H 1.380(10) .
C14H C48H 1.449(9) .
C15H C16H 1.442(9) .
C15H C49H 1.441(10) .
C16H C17H 1.397(11) .
C16H C21H 1.444(11) .
C17H C18H 1.483(9) .
C17H C59H 1.422(11) .
C18H C19H 1.387(12) .
C18H C58H 1.444(11) .
C19H C20H 1.408(12) .
C19H C57H 1.463(9) .
C20H C21H 1.381(9) .
C20H C25H 1.461(11) .
C21H C22H 1.472(11) .
C22H C23H 1.363(11) .
C22H C49H 1.432(10) .
C23H C24H 1.478(11) .
C23H C44H 1.421(11) .
C24H C25H 1.380(13) .
C24H C29H 1.423(11) .
C25H C26H 1.442(10) .
C26H C27H 1.394(9) .
C26H C57H 1.451(11) .
C27H C28H 1.441(10) .
C27H C56H 1.434(9) .
C28H C29H 1.393(9) .
C28H C33H 1.459(9) .
C29H C30H 1.436(12) .
C30H C31H 1.416(11) .
C30H C44H 1.462(10) .
C31H C32H 1.442(9) .
C31H C43H 1.461(12) .
C32H C33H 1.387(10) .
C32H C37H 1.444(10) .
C33H C34H 1.468(9) .
C34H C35H 1.385(10) .
C34H C56H 1.459(8) .
C35H C36H 1.457(9) .
C35H C60H 1.433(11) .
C36H C37H 1.383(10) .
C37H C38H 1.456(9) .
C38H C39H 1.393(12) .
C38H C43H 1.452(12) .
C39H C40H 1.463(9) .
C40H C41H 1.370(12) .
C41H C42H 1.508(12) .
C41H C47H 1.454(9) .
C42H C43H 1.370(9) .
C42H C45H 1.434(11) .
C44H C45H 1.391(11) .
C45H C46H 1.442(10) .
C46H C47H 1.432(10) .
C46H C49H 1.398(10) .
C47H C48H 1.387(10) .
C50H C51H 1.504(12) .
C50H C54H 1.446(12) .
C50H C58H 1.358(10) .
C51H C52H 1.459(9) .
C51H C57H 1.346(11) .
C52H C53H 1.452(10) .
C52H C56H 1.372(10) .
C53H C54H 1.441(10) .
C53H C60H 1.407(11) .
C54H C55H 1.399(12) .

loop_
_geom_torsion_atom_site_label_1
_geom_torsion_atom_site_label_2
_geom_torsion_atom_site_label_3
_geom_torsion_atom_site_label_4
_geom_torsion
_geom_torsion_site_symmetry_1
_geom_torsion_site_symmetry_2
_geom_torsion_site_symmetry_3
_geom_torsion_site_symmetry_4
P1C C1C C2C O2C 6.5(6) . . . .
P1C C1C C2C C3C -175.3(4) . . . .
P1C C1C C6C O4C -4.5(6) . . . .
P1C C1C C6C C5C 175.4(4) . . . .
P1C C7C C8C O2C -4.0(6) . . . .
P1C C7C C8C C9C 178.2(3) . . . .
P1C C7C C12C O3C 3.3(6) . . . .
P1C C7C C12C C11C -177.6(3) . . . .
P1C C13C C14C O3C -5.4(6) . . . .
P1C C13C C14C C15C 175.9(4) . . . .
P1C C13C C18C O4C 5.6(6) . . . .
P1C C13C C18C C17C -175.1(4) . . . .
O1C P1C C1C C2C 93.6(4) . . . .
O1C P1C C1C C6C -93.2(4) . . . .
O1C P1C C7C C8C -94.9(4) . . . .
O1C P1C C7C C12C 94.7(4) . . . .
O1C P1C C13C C14C -94.3(4) . . . .
O1C P1C C13C C18C 93.3(4) . . . .
C1C P1C C7C C8C 35.7(4) . . . .
C1C P1C C7C C12C -134.8(4) . . . .
C1C P1C C13C C14C 135.7(4) . . . .
C1C P1C C13C C18C -36.7(4) . . . .
C1C C2C C3C C4C -4.1(7) . . . .
O2C C2C C3C C4C 174.2(4) . . . .
O2C C8C C9C C10C -174.3(4) . . . .
C2C C1C C6C O4C 168.5(4) . . . .
C2C C1C C6C C5C -11.5(7) . . . .
C2C O2C C8C C7C -36.9(6) . . . .
C2C O2C C8C C9C 140.9(4) . . . .
C2C C3C C4C C5C -3.5(7) . . . .
O3C C14C C15C C16C -175.2(4) . . . .
C3C C4C C5C C6C 3.7(7) . . . .
C4C C5C C6C C1C 3.7(7) . . . .
C4C C5C C6C O4C -176.3(4) . . . .
C6C C1C C2C O2C -166.6(4) . . . .
C6C C1C C2C C3C 11.7(7) . . . .
C6C O4C C18C C13C 36.5(6) . . . .
C6C O4C C18C C17C -142.9(4) . . . .
C7C P1C C1C C2C -36.9(4) . . . .
C7C P1C C1C C6C 136.3(4) . . . .
C7C P1C C13C C14C 36.0(4) . . . .
C7C P1C C13C C18C -136.3(4) . . . .
C7C C8C C9C C10C 3.5(7) . . . .
C8C O2C C2C C1C 35.6(6) . . . .
C8C O2C C2C C3C -142.7(5) . . . .
C8C C7C C12C O3C -167.0(4) . . . .
C8C C7C C12C C11C 12.1(6) . . . .
C8C C9C C10C C11C 3.8(7) . . . .
C9C C10C C11C C12C -3.2(7) . . . .
C10C C11C C12C O3C 174.4(4) . . . .
C10C C11C C12C C7C -4.7(6) . . . .
C12C O3C C14C C13C -36.2(6) . . . .
C12C O3C C14C C15C 142.5(5) . . . .
C12C C7C C8C O2C 166.3(4) . . . .
C12C C7C C8C C9C -11.5(6) . . . .
C13C P1C C1C C2C -137.2(4) . . . .
C13C P1C C1C C6C 36.1(4) . . . .
C13C P1C C7C C8C 135.4(4) . . . .
C13C P1C C7C C12C -35.0(4) . . . .
C13C C14C C15C C16C 3.6(7) . . . .
C14C O3C C12C C7C 37.4(6) . . . .
C14C O3C C12C C11C -141.7(4) . . . .
C14C C13C C18C O4C -166.7(4) . . . .
C14C C13C C18C C17C 12.6(7) . . . .
C14C C15C C16C C17C 3.9(7) . . . .
C15C C16C C17C C18C -3.3(7) . . . .
C16C C17C C18C O4C 174.3(4) . . . .
C16C C17C C18C C13C -5.0(7) . . . .
C18C O4C C6C C1C -37.2(6) . . . .
C18C O4C C6C C5C 142.8(4) . . . .
C18C C13C C14C O3C 167.0(4) . . . .
C18C C13C C14C C15C -11.8(7) . . . .
P1B C1B C2B O2B -1.9(5) . . . .
P1B C1B C2B C3B -179.6(3) . . . .
P1B C1B C6B O3B 2.2(5) . . . .
P1B C1B C6B C5B -179.9(3) . . . .
P1B C7B C8B O4B -5.7(5) . . . .
P1B C7B C8B C9B 176.4(3) . . . .
P1B C7B C12B O2B 5.1(5) . . . .
P1B C7B C12B C11B -176.5(3) . . . .
P1B C13B C14B O3B -5.7(5) . . . .
P1B C13B C14B C15B 175.5(3) . . . .
P1B C13B C18B O4B 6.3(5) . . . .
P1B C13B C18B C17B -175.4(3) . . . .
O1B P1B C1B C2B -95.7(4) . . . .
O1B P1B C1B C6B 95.7(4) . . . .
O1B P1B C7B C8B -93.0(4) . . . .
O1B P1B C7B C12B 94.8(4) . . . .
O1B P1B C13B C14B -94.1(4) . . . .
O1B P1B C13B C18B 92.5(4) . . . .
C1B P1B C7B C8B 136.4(3) . . . .
C1B P1B C7B C12B -35.8(4) . . . .
C1B P1B C13B C14B 36.4(4) . . . .
C1B P1B C13B C18B -136.9(3) . . . .
C1B C2B C3B C4B 3.3(6) . . . .
O2B C2B C3B C4B -174.4(3) . . . .
C2B C1B C6B O3B -166.4(3) . . . .
C2B C1B C6B C5B 11.5(6) . . . .
C2B O2B C12B C7B 37.2(5) . . . .
C2B O2B C12B C11B -141.2(4) . . . .
C2B C3B C4B C5B 4.2(6) . . . .
O3B C14B C15B C16B -175.3(4) . . . .
C3B C4B C5B C6B -3.7(6) . . . .
O4B C8B C9B C10B -174.4(4) . . . .
C4B C5B C6B C1B -4.2(6) . . . .
C4B C5B C6B O3B 173.7(3) . . . .
C6B C1B C2B O2B 166.6(3) . . . .
C6B C1B C2B C3B -11.1(6) . . . .
C6B O3B C14B C13B -37.0(5) . . . .
C6B O3B C14B C15B 141.8(4) . . . .
C7B P1B C1B C2B 34.2(3) . . . .
C7B P1B C1B C6B -134.4(3) . . . .
C7B P1B C13B C14B 136.5(3) . . . .
C7B P1B C13B C18B -36.9(4) . . . .
C7B C8B C9B C10B 3.5(6) . . . .
C8B O4B C18B C13B 35.0(5) . . . .
C8B O4B C18B C17B -143.3(4) . . . .
C8B C7B C12B O2B -166.9(4) . . . .
C8B C7B C12B C11B 11.5(6) . . . .
C8B C9B C10B C11B 4.6(6) . . . .
C9B C10B C11B C12B -4.7(6) . . . .
C10B C11B C12B O2B 175.1(4) . . . .
C10B C11B C12B C7B -3.3(6) . . . .
C12B O2B C2B C1B -39.0(5) . . . .
C12B O2B C2B C3B 138.8(4) . . . .
C12B C7B C8B O4B 166.4(4) . . . .
C12B C7B C8B C9B -11.5(6) . . . .
C13B P1B C1B C2B 134.1(3) . . . .
C13B P1B C1B C6B -34.5(3) . . . .
C13B P1B C7B C8B 36.7(4) . . . .
C13B P1B C7B C12B -135.5(3) . . . .
C13B C14B C15B C16B 3.5(6) . . . .
C14B O3B C6B C1B 38.9(5) . . . .
C14B O3B C6B C5B -139.1(4) . . . .
C14B C13B C18B O4B -167.0(4) . . . .
C14B C13B C18B C17B 11.3(6) . . . .
C14B C15B C16B C17B 4.3(7) . . . .
C15B C16B C17B C18B -4.2(7) . . . .
C16B C17B C18B O4B 174.8(4) . . . .
C16B C17B C18B C13B -3.5(6) . . . .
C18B O4B C8B C7B -35.3(5) . . . .
C18B O4B C8B C9B 142.5(4) . . . .
C18B C13B C14B O3B 167.5(4) . . . .
C18B C13B C14B C15B -11.3(6) . . . .
P1A C1A C2A O2A -5.0(6) . . . .
P1A C1A C2A C3A 176.4(4) . . . .
P1A C1A C6A O3A 4.4(6) . . . .
P1A C1A C6A C5A -176.6(4) . . . .
P1A C7A C8A O3A -1.9(6) . . . .
P1A C7A C8A C9A -179.0(4) . . . .
P1A C7A C12A O4A -0.6(6) . . . .
P1A C7A C12A C11A 177.2(4) . . . .
P1A C13A C14A O4A -13.0(6) . . . .
P1A C13A C14A C15A 168.1(4) . . . .
P1A C13A C18A O2A 10.0(6) . . . .
P1A C13A C18A C17A -169.3(4) . . . .
O1A P1A C1A C2A -93.4(4) . . . .
O1A P1A C1A C6A 94.1(4) . . . .
O1A P1A C7A C8A -95.0(4) . . . .
O1A P1A C7A C12A 97.1(4) . . . .
O1A P1A C13A C14A -91.0(4) . . . .
O1A P1A C13A C18A 91.0(4) . . . .
C1A P1A C7A C8A 35.5(4) . . . .
C1A P1A C7A C12A -132.4(4) . . . .
C1A P1A C13A C14A 139.7(4) . . . .
C1A P1A C13A C18A -38.3(4) . . . .
C1A C2A C3A C4A 4.6(7) . . . .
O2A C2A C3A C4A -174.0(4) . . . .
C2A C1A C6A O3A -168.0(4) . . . .
C2A C1A C6A C5A 11.0(7) . . . .
C2A O2A C18A C13A 31.0(6) . . . .
C2A O2A C18A C17A -149.7(5) . . . .
C2A C3A C4A C5A 2.1(8) . . . .
O3A C8A C9A C10A -171.6(4) . . . .
C3A C4A C5A C6A -2.4(8) . . . .
O4A C14A C15A C16A -173.5(4) . . . .
C4A C5A C6A C1A -4.1(7) . . . .
C4A C5A C6A O3A 174.9(4) . . . .
C6A C1A C2A O2A 167.4(4) . . . .
C6A C1A C2A C3A -11.2(7) . . . .
C6A O3A C8A C7A -40.8(6) . . . .
C6A O3A C8A C9A 136.3(5) . . . .
C7A P1A C1A C2A 135.7(4) . . . .
C7A P1A C1A C6A -36.8(4) . . . .
C7A P1A C13A C14A 39.8(4) . . . .
C7A P1A C13A C18A -138.3(4) . . . .
C7A C8A C9A C10A 5.5(7) . . . .
C8A O3A C6A C1A 39.4(6) . . . .
C8A O3A C6A C5A -139.6(5) . . . .
C8A C7A C12A O4A -168.3(4) . . . .
C8A C7A C12A C11A 9.6(7) . . . .
C8A C9A C10A C11A 1.8(8) . . . .
C9A C10A C11A C12A -3.4(8) . . . .
C10A C11A C12A O4A 175.7(4) . . . .
C10A C11A C12A C7A -2.3(7) . . . .
C12A O4A C14A C13A -30.3(6) . . . .
C12A O4A C14A C15A 148.7(5) . . . .
C12A C7A C8A O3A 165.7(4) . . . .
C12A C7A C8A C9A -11.4(7) . . . .
C13A P1A C1A C2A 35.7(4) . . . .
C13A P1A C1A C6A -136.8(4) . . . .
C13A P1A C7A C8A 135.0(4) . . . .
C13A P1A C7A C12A -32.9(4) . . . .
C13A C14A C15A C16A 5.4(7) . . . .
C14A O4A C12A C7A 37.8(6) . . . .
C14A O4A C12A C11A -140.0(4) . . . .
C14A C13A C18A O2A -168.0(4) . . . .
C14A C13A C18A C17A 12.7(7) . . . .
C14A C15A C16A C17A 4.0(7) . . . .
C15A C16A C17A C18A -5.1(7) . . . .
C16A C17A C18A O2A 177.5(4) . . . .
C16A C17A C18A C13A -3.2(7) . . . .
C18A O2A C2A C1A -33.9(6) . . . .
C18A O2A C2A C3A 144.7(4) . . . .
C18A C13A C14A O4A 165.0(4) . . . .
C18A C13A C14A C15A -13.9(7) . . . .
C1E C2E C3E C4E 0.8(8) . . . .
C2E C1E C6E C5E 2.1(8) . . . .
C2E C3E C4E C5E 1.1(9) . . . .
C3E C4E C5E C6E -1.5(9) . . . .
C4E C5E C6E C1E -0.1(9) . . . .
C6E C1E C2E C3E -2.4(7) . . . .
C6E C1E C2E C8E 176.8(5) . . . .
C7E C1E C2E C3E 176.7(5) . . . .
C7E C1E C2E C8E -4.1(8) . . . .
C7E C1E C6E C5E -177.0(5) . . . .
C8E C2E C3E C4E -178.3(5) . . . .
C1D C2D C3D C4D -0.1(7) . . . .
C2D C1D C6D C5D -1.0(7) . . . .
C2D C3D C4D C5D -0.4(7) . . . .
C3D C4D C5D C6D 0.2(7) . . . .
C4D C5D C6D C1D 0.5(7) . . . .
C6D C1D C2D C3D 0.8(6) . . . .
C6D C1D C2D C8D -178.8(4) . . . .
C7D C1D C2D C3D -179.1(5) . . . .
C7D C1D C2D C8D 1.3(7) . . . .
C7D C1D C6D C5D 178.9(5) . . . .
C8D C2D C3D C4D 179.5(5) . . . .
C1F C2F C3F C4F 1(2) . . . .
C2F C1F C6F C5F 0.7(16) . . . .
C2F C1F C6F C8F 179.8(13) . . . .
C2F C3F C4F C5F -1(2) . . . .
C3F C4F C5F C6F 1(2) . . . .
C4F C5F C6F C1F -0.7(16) . . . .
C4F C5F C6F C8F -179.9(13) . . . .
C6F C1F C2F C3F -0.8(16) . . . .
C7F C1F C2F C3F 173.4(10) . . . .
C7F C1F C6F C5F -173.4(10) . . . .
C7F C1F C6F C8F 5.7(17) . . . .
C6G C2G C7G C1G 34(2) . . . .
C7G C1G C2G C6G -151(2) . . . .
C1H C2H C3H C4H 0.1(9) . . . .
C1H C2H C3H C60H 138.6(6) . . . .
C1H C2H C55H C11H 0.3(7) . . . .
C1H C2H C55H C54H -142.7(6) . . . .
C1H C6H C7H C8H -0.3(10) . . . .
C1H C6H C7H C40H 142.9(7) . . . .
C1H C10H C11H C12H 141.4(6) . . . .
C1H C10H C11H C55H -0.3(7) . . . .
C2H C1H C6H C5H 0.5(9) . . . .
C2H C1H C6H C7H -137.9(7) . . . .
C2H C1H C10H C9H 141.2(6) . . . .
C2H C1H C10H C11H 0.5(7) . . . .
C2H C3H C4H C5H -1.1(9) . . . .
C2H C3H C4H C36H 143.1(6) . . . .
C2H C3H C60H C35H -143.5(6) . . . .
C2H C3H C60H C53H -1.1(8) . . . .
C3H C2H C55H C11H 142.5(6) . . . .
C3H C2H C55H C54H -0.5(9) . . . .
C3H C4H C5H C6H 1.7(9) . . . .
C3H C4H C5H C39H 138.5(7) . . . .
C3H C4H C36H C35H -0.5(6) . . . .
C3H C4H C36H C37H -143.1(5) . . . .
C4H C3H C60H C35H -0.7(6) . . . .
C4H C3H C60H C53H 141.7(5) . . . .
C4H C5H C6H C1H -1.4(9) . . . .
C4H C5H C6H C7H 141.6(6) . . . .
C4H C5H C39H C38H 0.8(9) . . . .
C4H C5H C39H C40H -141.6(6) . . . .
C4H C36H C37H C32H 137.8(6) . . . .
C4H C36H C37H C38H -0.6(8) . . . .
C5H C4H C36H C35H 143.7(6) . . . .
C5H C4H C36H C37H 1.1(8) . . . .
C5H C6H C7H C8H -143.3(7) . . . .
C5H C6H C7H C40H -0.2(7) . . . .
C5H C39H C40H C7H 0.6(7) . . . .
C5H C39H C40H C41H 143.5(6) . . . .
C6H C1H C2H C3H 0.1(9) . . . .
C6H C1H C2H C55H 143.0(6) . . . .
C6H C1H C10H C9H -1.7(10) . . . .
C6H C1H C10H C11H -142.5(7) . . . .
C6H C5H C39H C38H 141.7(6) . . . .
C6H C5H C39H C40H -0.6(7) . . . .
C6H C7H C8H C9H 0.8(9) . . . .
C6H C7H C8H C48H 137.7(7) . . . .
C6H C7H C40H C39H -0.2(7) . . . .
C6H C7H C40H C41H -143.6(6) . . . .
C7H C8H C9H C10H -1.8(9) . . . .
C7H C8H C9H C13H 142.4(6) . . . .
C7H C8H C48H C14H -142.6(6) . . . .
C7H C8H C48H C47H 0.4(9) . . . .
C7H C40H C41H C42H 138.6(7) . . . .
C7H C40H C41H C47H 2.3(9) . . . .
C8H C7H C40H C39H 142.6(6) . . . .
C8H C7H C40H C41H -0.9(10) . . . .
C8H C9H C10H C1H 2.3(9) . . . .
C8H C9H C10H C11H 139.3(7) . . . .
C8H C9H C13H C14H -0.8(6) . . . .
C8H C9H C13H C59H -142.9(6) . . . .
C9H C8H C48H C14H -1.4(6) . . . .
C9H C8H C48H C47H 141.6(6) . . . .
C9H C10H C11H C12H -0.1(10) . . . .
C9H C10H C11H C55H -141.8(6) . . . .
C9H C13H C14H C15H -141.6(5) . . . .
C9H C13H C14H C48H -0.1(6) . . . .
C9H C13H C59H C12H -0.7(9) . . . .
C9H C13H C59H C17H 139.1(6) . . . .
C10H C1H C2H C3H -143.3(6) . . . .
C10H C1H C2H C55H -0.5(7) . . . .
C10H C1H C6H C5H 139.1(7) . . . .
C10H C1H C6H C7H 0.7(10) . . . .
C10H C9H C13H C14H 142.3(6) . . . .
C10H C9H C13H C59H 0.3(9) . . . .
C10H C11H C12H C58H -137.9(7) . . . .
C10H C11H C12H C59H -0.4(10) . . . .
C10H C11H C55H C2H 0.0(7) . . . .
C10H C11H C55H C54H 143.1(7) . . . .
C11H C12H C58H C18H 142.3(6) . . . .
C11H C12H C58H C50H -0.6(9) . . . .
C11H C12H C59H C13H 0.8(9) . . . .
C11H C12H C59H C17H -142.6(7) . . . .
C12H C11H C55H C2H -141.9(7) . . . .
C12H C11H C55H C54H 1.2(10) . . . .
C13H C9H C10H C1H -136.9(7) . . . .
C13H C9H C10H C11H 0.1(9) . . . .
C13H C14H C15H C16H -1.6(8) . . . .
C13H C14H C15H C49H 137.6(5) . . . .
C13H C14H C48H C8H 0.9(6) . . . .
C13H C14H C48H C47H -142.3(5) . . . .
C14H C13H C59H C12H -139.2(6) . . . .
C14H C13H C59H C17H 0.7(8) . . . .
C14H C15H C16H C17H 0.3(8) . . . .
C14H C15H C16H C21H 143.5(5) . . . .
C14H C15H C49H C22H -143.5(5) . . . .
C14H C15H C49H C46H -1.0(7) . . . .
C15H C14H C48H C8H 142.5(5) . . . .
C15H C14H C48H C47H -0.7(7) . . . .
C15H C16H C17H C18H 138.5(6) . . . .
C15H C16H C17H C59H 1.5(8) . . . .
C15H C16H C21H C20H -141.9(6) . . . .
C15H C16H C21H C22H -0.1(6) . . . .
C16H C15H C49H C22H -0.2(6) . . . .
C16H C15H C49H C46H 142.2(5) . . . .
C16H C17H C18H C19H 0.0(8) . . . .
C16H C17H C18H C58H -143.3(6) . . . .
C16H C17H C59H C12H 141.1(6) . . . .
C16H C17H C59H C13H -2.0(8) . . . .
C16H C21H C22H C23H -142.7(6) . . . .
C16H C21H C22H C49H 0.0(6) . . . .
C17H C16H C21H C20H 0.9(8) . . . .
C17H C16H C21H C22H 142.7(5) . . . .
C17H C18H C19H C20H -0.2(8) . . . .
C17H C18H C19H C57H -138.7(6) . . . .
C17H C18H C58H C12H 0.7(7) . . . .
C17H C18H C58H C50H 142.5(6) . . . .
C18H C17H C59H C12H 0.5(7) . . . .
C18H C17H C59H C13H -142.6(6) . . . .
C18H C19H C20H C21H 0.8(9) . . . .
C18H C19H C20H C25H -142.2(6) . . . .
C18H C19H C57H C26H 143.5(6) . . . .
C18H C19H C57H C51H -0.3(9) . . . .
C19H C18H C58H C12H -141.9(6) . . . .
C19H C18H C58H C50H -0.1(9) . . . .
C19H C20H C21H C16H -1.1(9) . . . .
C19H C20H C21H C22H -138.0(6) . . . .
C19H C20H C25H C24H 142.2(6) . . . .
C19H C20H C25H C26H 0.4(7) . . . .
C20H C19H C57H C26H -0.2(7) . . . .
C20H C19H C57H C51H -144.0(6) . . . .
C20H C21H C22H C23H -0.4(8) . . . .
C20H C21H C22H C49H 142.3(5) . . . .
C20H C25H C26H C27H 141.6(6) . . . .
C20H C25H C26H C57H -0.5(7) . . . .
C21H C16H C17H C18H -0.3(8) . . . .
C21H C16H C17H C59H -137.3(6) . . . .
C21H C20H C25H C24H -0.5(8) . . . .
C21H C20H C25H C26H -142.3(6) . . . .
C21H C22H C23H C24H -0.3(9) . . . .
C21H C22H C23H C44H 138.2(6) . . . .
C21H C22H C49H C15H 0.2(6) . . . .
C21H C22H C49H C46H -142.2(5) . . . .
C22H C23H C24H C25H 0.6(9) . . . .
C22H C23H C24H C29H 142.8(6) . . . .
C22H C23H C44H C30H -143.8(6) . . . .
C22H C23H C44H C45H 0.0(8) . . . .
C23H C22H C49H C15H 143.0(6) . . . .
C23H C22H C49H C46H 0.7(8) . . . .
C23H C24H C25H C20H -0.2(8) . . . .
C23H C24H C25H C26H 137.4(6) . . . .
C23H C24H C29H C28H -141.6(6) . . . .
C23H C24H C29H C30H 1.7(7) . . . .
C23H C44H C45H C42H -138.5(6) . . . .
C23H C44H C45H C46H 0.2(8) . . . .
C24H C23H C44H C30H -0.6(7) . . . .
C24H C23H C44H C45H 143.2(5) . . . .
C24H C25H C26H C27H -0.4(9) . . . .
C24H C25H C26H C57H -142.6(6) . . . .
C24H C29H C30H C31H -142.4(6) . . . .
C24H C29H C30H C44H -2.1(7) . . . .
C25H C20H C21H C16H 137.7(6) . . . .
C25H C20H C21H C22H 0.8(8) . . . .
C25H C24H C29H C28H 0.6(9) . . . .
C25H C24H C29H C30H 143.9(6) . . . .
C25H C26H C27H C28H 1.4(8) . . . .
C25H C26H C27H C56H -138.8(6) . . . .
C25H C26H C57H C19H 0.5(7) . . . .
C25H C26H C57H C51H 144.7(6) . . . .
C26H C27H C28H C29H -1.3(8) . . . .
C26H C27H C28H C33H -143.7(5) . . . .
C26H C27H C56H C34H 143.5(5) . . . .
C26H C27H C56H C52H 0.9(8) . . . .
C27H C26H C57H C19H -142.4(6) . . . .
C27H C26H C57H C51H 1.8(9) . . . .
C27H C28H C29H C24H 0.3(9) . . . .
C27H C28H C29H C30H -139.1(6) . . . .
C27H C28H C33H C32H 142.8(6) . . . .
C27H C28H C33H C34H -0.3(6) . . . .
C28H C27H C56H C34H 0.3(6) . . . .
C28H C27H C56H C52H -142.3(5) . . . .
C28H C29H C30H C31H 1.8(9) . . . .
C28H C29H C30H C44H 142.1(6) . . . .
C28H C33H C34H C35H 142.4(5) . . . .
C28H C33H C34H C56H 0.5(6) . . . .
C29H C24H C25H C20H -138.1(6) . . . .
C29H C24H C25H C26H -0.5(9) . . . .
C29H C28H C33H C32H 1.0(9) . . . .
C29H C28H C33H C34H -142.1(6) . . . .
C29H C30H C31H C32H -1.0(9) . . . .
C29H C30H C31H C43H 136.6(7) . . . .
C29H C30H C44H C23H 1.6(7) . . . .
C29H C30H C44H C45H -142.7(6) . . . .
C30H C31H C32H C33H 0.1(9) . . . .
C30H C31H C32H C37H 142.1(6) . . . .
C30H C31H C43H C38H -141.5(6) . . . .
C30H C31H C43H C42H 1.3(10) . . . .
C30H C44H C45H C42H 1.2(9) . . . .
C30H C44H C45H C46H 139.9(6) . . . .
C31H C30H C44H C23H 142.9(6) . . . .
C31H C30H C44H C45H -1.4(9) . . . .
C31H C32H C33H C28H -0.1(9) . . . .
C31H C32H C33H C34H 137.9(6) . . . .
C31H C32H C37H C36H -142.0(6) . . . .
C31H C32H C37H C38H 0.5(7) . . . .
C32H C31H C43H C38H 0.6(7) . . . .
C32H C31H C43H C42H 143.4(6) . . . .
C32H C33H C34H C35H -0.1(8) . . . .
C32H C33H C34H C56H -142.0(5) . . . .
C32H C37H C38H C39H -143.3(6) . . . .
C32H C37H C38H C43H -0.1(7) . . . .
C33H C28H C29H C24H 137.6(7) . . . .
C33H C28H C29H C30H -1.8(9) . . . .
C33H C32H C37H C36H 0.8(8) . . . .
C33H C32H C37H C38H 143.3(5) . . . .
C33H C34H C35H C36H 0.7(8) . . . .
C33H C34H C35H C60H -138.6(5) . . . .
C33H C34H C56H C27H -0.4(6) . . . .
C33H C34H C56H C52H 142.2(5) . . . .
C34H C35H C36H C4H -143.1(5) . . . .
C34H C35H C36H C37H -0.5(8) . . . .
C34H C35H C60H C3H 143.5(5) . . . .
C34H C35H C60H C53H 1.1(8) . . . .
C35H C34H C56H C27H -142.1(5) . . . .
C35H C34H C56H C52H 0.5(7) . . . .
C35H C36H C37H C32H -0.2(8) . . . .
C35H C36H C37H C38H -138.6(6) . . . .
C36H C4H C5H C6H -138.0(7) . . . .
C36H C4H C5H C39H -1.2(9) . . . .
C36H C35H C60H C3H 0.4(6) . . . .
C36H C35H C60H C53H -142.0(5) . . . .
C36H C37H C38H C39H 0.2(8) . . . .
C36H C37H C38H C43H 143.4(6) . . . .
C37H C32H C33H C28H -138.7(6) . . . .
C37H C32H C33H C34H -0.7(8) . . . .
C37H C38H C39H C5H -0.3(8) . . . .
C37H C38H C39H C40H 137.9(6) . . . .
C37H C38H C43H C31H -0.3(7) . . . .
C37H C38H C43H C42H -142.1(6) . . . .
C38H C39H C40H C7H -142.5(7) . . . .
C38H C39H C40H C41H 0.4(9) . . . .
C39H C5H C6H C1H -142.5(6) . . . .
C39H C5H C6H C7H 0.5(7) . . . .
C39H C38H C43H C31H 142.4(6) . . . .
C39H C38H C43H C42H 0.6(9) . . . .
C39H C40H C41H C42H -0.6(9) . . . .
C39H C40H C41H C47H -137.0(7) . . . .
C40H C7H C8H C9H -137.3(7) . . . .
C40H C7H C8H C48H -0.5(9) . . . .
C40H C41H C42H C43H 0.8(9) . . . .
C40H C41H C42H C45H -141.9(6) . . . .
C40H C41H C47H C46H 141.4(6) . . . .
C40H C41H C47H C48H -2.3(9) . . . .
C41H C42H C43H C31H -138.8(7) . . . .
C41H C42H C43H C38H -0.7(9) . . . .
C41H C42H C45H C44H 141.6(6) . . . .
C41H C42H C45H C46H -0.4(6) . . . .
C41H C47H C48H C8H 0.9(8) . . . .
C41H C47H C48H C14H 139.8(6) . . . .
C42H C41H C47H C46H -0.3(6) . . . .
C42H C41H C47H C48H -144.0(5) . . . .
C42H C45H C46H C47H 0.2(6) . . . .
C42H C45H C46H C49H 143.3(6) . . . .
C43H C31H C32H C33H -142.6(6) . . . .
C43H C31H C32H C37H -0.6(7) . . . .
C43H C38H C39H C5H -138.6(6) . . . .
C43H C38H C39H C40H -0.4(9) . . . .
C43H C42H C45H C44H 0.3(10) . . . .
C43H C42H C45H C46H -141.8(6) . . . .
C44H C23H C24H C25H -143.0(6) . . . .
C44H C23H C24H C29H -0.7(7) . . . .
C44H C30H C31H C32H -137.3(6) . . . .
C44H C30H C31H C43H 0.2(9) . . . .
C44H C45H C46H C47H -142.9(5) . . . .
C44H C45H C46H C49H 0.2(7) . . . .
C45H C42H C43H C31H -1.5(10) . . . .
C45H C42H C43H C38H 136.6(7) . . . .
C45H C46H C47H C41H 0.1(6) . . . .
C45H C46H C47H C48H 143.2(5) . . . .
C45H C46H C49H C15H -138.4(6) . . . .
C45H C46H C49H C22H -0.6(8) . . . .
C46H C47H C48H C8H -138.8(6) . . . .
C46H C47H C48H C14H 0.1(7) . . . .
C47H C41H C42H C43H 143.2(6) . . . .
C47H C41H C42H C45H 0.5(6) . . . .
C47H C46H C49H C15H 0.4(7) . . . .
C47H C46H C49H C22H 138.2(6) . . . .
C48H C8H C9H C10H -142.9(6) . . . .
C48H C8H C9H C13H 1.4(6) . . . .
C48H C14H C15H C16H -138.0(5) . . . .
C48H C14H C15H C49H 1.2(7) . . . .
C49H C15H C16H C17H -143.0(5) . . . .
C49H C15H C16H C21H 0.2(6) . . . .
C49H C22H C23H C24H -138.9(6) . . . .
C49H C22H C23H C44H -0.4(8) . . . .
C49H C46H C47H C41H -143.0(5) . . . .
C49H C46H C47H C48H 0.1(7) . . . .
C50H C51H C52H C53H 0.2(6) . . . .
C50H C51H C52H C56H 143.5(5) . . . .
C50H C51H C57H C19H 1.4(9) . . . .
C50H C51H C57H C26H -138.2(6) . . . .
C50H C54H C55H C2H 138.2(7) . . . .
C50H C54H C55H C11H -0.9(10) . . . .
C51H C50H C54H C53H 0.6(6) . . . .
C51H C50H C54H C55H -141.9(6) . . . .
C51H C50H C58H C12H 139.1(7) . . . .
C51H C50H C58H C18H 1.2(9) . . . .
C51H C52H C53H C54H 0.2(6) . . . .
C51H C52H C53H C60H 142.4(5) . . . .
C51H C52H C56H C27H -1.2(8) . . . .
C51H C52H C56H C34H -138.9(5) . . . .
C52H C51H C57H C19H 137.5(7) . . . .
C52H C51H C57H C26H -2.1(9) . . . .
C52H C53H C54H C50H -0.6(6) . . . .
C52H C53H C54H C55H 142.3(6) . . . .
C52H C53H C60H C3H -137.6(6) . . . .
C52H C53H C60H C35H -0.3(8) . . . .
C53H C52H C56H C27H 138.1(5) . . . .
C53H C52H C56H C34H 0.4(7) . . . .
C53H C54H C55H C2H -0.3(8) . . . .
C53H C54H C55H C11H -139.4(7) . . . .
C54H C50H C51H C52H -0.5(6) . . . .
C54H C50H C51H C57H 141.4(6) . . . .
C54H C50H C58H C12H 1.0(10) . . . .
C54H C50H C58H C18H -137.0(7) . . . .
C54H C53H C60H C3H 0.3(8) . . . .
C54H C53H C60H C35H 137.6(6) . . . .
C55H C2H C3H C4H -137.3(7) . . . .
C55H C2H C3H C60H 1.2(9) . . . .
C55H C11H C12H C58H -0.5(10) . . . .
C55H C11H C12H C59H 137.1(7) . . . .
C56H C27H C28H C29H 142.4(5) . . . .
C56H C27H C28H C33H 0.0(6) . . . .
C56H C34H C35H C36H 138.0(5) . . . .
C56H C34H C35H C60H -1.2(7) . . . .
C56H C52H C53H C54H -142.7(5) . . . .
C56H C52H C53H C60H -0.5(7) . . . .
C57H C19H C20H C21H 142.9(6) . . . .
C57H C19H C20H C25H -0.1(7) . . . .
C57H C26H C27H C28H 139.0(6) . . . .
C57H C26H C27H C56H -1.1(8) . . . .
C57H C51H C52H C53H -141.5(6) . . . .
C57H C51H C52H C56H 1.9(9) . . . .
C58H C12H C59H C13H 143.3(6) . . . .
C58H C12H C59H C17H 0.0(7) . . . .
C58H C18H C19H C20H 138.0(6) . . . .
C58H C18H C19H C57H -0.4(9) . . . .
C58H C50H C51H C52H -143.8(6) . . . .
C58H C50H C51H C57H -1.9(9) . . . .
C58H C50H C54H C53H 142.3(7) . . . .
C58H C50H C54H C55H -0.2(10) . . . .
C59H C12H C58H C18H -0.4(7) . . . .
C59H C12H C58H C50H -143.4(6) . . . .
C59H C13H C14H C15H 1.1(8) . . . .
C59H C13H C14H C48H 142.6(5) . . . .
C59H C17H C18H C19H 142.5(6) . . . .
C59H C17H C18H C58H -0.7(7) . . . .
C60H C3H C4H C5H -143.4(6) . . . .
C60H C3H C4H C36H 0.8(6) . . . .
C60H C35H C36H C4H 0.1(5) . . . .
C60H C35H C36H C37H 142.7(5) . . . .
C60H C53H C54H C50H -142.4(5) . . . .
C60H C53H C54H C55H 0.4(8) . . . .
